data_7127904
loop_
_publ_author_name
'Evans, Matthew J.'
'Anker, Mathew D.'
'McMullin, Claire L.'
'Rajabi, Nasir A.'
'Coles, Martyn P.'

_publ_section_title
;
 Double insertion of CO<sub>2</sub> into an Al-Te multiple bond.
;
_journal_issue 21
_journal_name_full 'Chemical communications (Cambridge, England)'
_journal_page_first 2673
_journal_page_last 2676
_journal_paper_doi 10.1039/d0cc07448a
_journal_volume 57
_journal_year 2021
_chemical_formula_moiety 'C112  H184  N8  O4  Al4  Si8  S4  K4'
_chemical_formula_sum 'C151 H250 Al4 K4 N8 O4 S4 Si8'
_chemical_formula_weight 2858.85
_space_group_IT_number 14
_space_group_name_Hall '-P 2ybc'
_space_group_name_H-M_alt 'P 1 21/c 1'
_symmetry_cell_setting monoclinic
_symmetry_Int_Tables_number 14
_symmetry_space_group_name_Hall '-P 2ybc'
_symmetry_space_group_name_H-M 'P 1 21/c 1'
_atom_sites_solution_hydrogens geom
_audit_conform_dict_location ftp://ftp.iucr.org/pub/cif_core.dic
_audit_conform_dict_name cif_core.dic
_audit_conform_dict_version 2.4.3
_audit_creation_date 2020-05-14T18:15:51-00:00
_audit_creation_method 'WinGX routine CIF_UPDATE'
_audit_update_record
;
2020-10-15 deposited with the CCDC.	2021-02-02 downloaded from the CCDC.
;
_cell_angle_alpha 90
_cell_angle_beta 100.8841(6)
_cell_angle_gamma 90
_cell_formula_units_Z 4
_cell_length_a 25.01159(15)
_cell_length_b 19.41543(12)
_cell_length_c 33.7313(2)
_cell_measurement_reflns_used 36587
_cell_measurement_temperature 119.99(10)
_cell_measurement_theta_max 73.305
_cell_measurement_theta_min 4.147
_cell_measurement_wavelength 1.54184
_cell_volume 16085.62(17)
_computing_cell_refinement 'CrysAlisPro 1.171.40.53 (Rigaku OD, 2019)'
_computing_data_collection 'CrysAlisPro 1.171.40.53 (Rigaku OD, 2019)'
_computing_data_reduction 'CrysAlisPro 1.171.40.53 (Rigaku OD, 2019)'
_computing_molecular_graphics 'Ortep for Windows (Farrugia, 2012)'
_computing_publication_material 'WinGX publication routines (Farrugia, 2012)'
_computing_structure_refinement 'SHELXL-2014/6 (Sheldrick, 2014)'
_diffrn_ambient_temperature 119.99(10)
_diffrn_detector 'CCD plate'
_diffrn_detector_area_resol_mean 8.0856
_diffrn_measured_fraction_theta_full 0.9797
_diffrn_measured_fraction_theta_max 0.9908
_diffrn_measurement_device 'four-circle diffractometer'
_diffrn_measurement_device_type 'SuperNova, Dual, Cu at home/near, EosS2'
_diffrn_measurement_method '\w scans'
_diffrn_orient_matrix_type 'CrysAlisPro convention (1999,Acta A55,543-557)'
_diffrn_orient_matrix_UB_11 -0.01202
_diffrn_orient_matrix_UB_12 0.0566446
_diffrn_orient_matrix_UB_13 0.0290692
_diffrn_orient_matrix_UB_21 0.0563905
_diffrn_orient_matrix_UB_22 -0.0116868
_diffrn_orient_matrix_UB_23 0.0267348
_diffrn_orient_matrix_UB_31 0.0246849
_diffrn_orient_matrix_UB_32 0.0543216
_diffrn_orient_matrix_UB_33 -0.0245697
_diffrn_radiation_monochromator mirror
_diffrn_radiation_probe x-ray
_diffrn_radiation_type 'Cu K\a'
_diffrn_radiation_wavelength 1.54184
_diffrn_reflns_av_R_equivalents 0.0313
_diffrn_reflns_av_unetI/netI 0.0511
_diffrn_reflns_Laue_measured_fraction_full 0.999
_diffrn_reflns_Laue_measured_fraction_max 0.991
_diffrn_reflns_limit_h_max 31
_diffrn_reflns_limit_h_min -28
_diffrn_reflns_limit_k_max 24
_diffrn_reflns_limit_k_min -18
_diffrn_reflns_limit_l_max 40
_diffrn_reflns_limit_l_min -41
_diffrn_reflns_number 116133
_diffrn_reflns_point_group_measured_fraction_full 0.999
_diffrn_reflns_point_group_measured_fraction_max 0.991
_diffrn_reflns_theta_full 74.0807
_diffrn_reflns_theta_max 73.4867
_diffrn_reflns_theta_min 3.489
_diffrn_source 'micro-focus sealed X-ray tube'
_exptl_absorpt_coefficient_mu 2.647
_exptl_absorpt_correction_T_max 1
_exptl_absorpt_correction_T_min 0.427
_exptl_absorpt_correction_type gaussian
_exptl_absorpt_process_details
;
        CrysAlisPro 1.171.40.53 (Rigaku Oxford Diffraction, 2019)
Numerical absorption correction based on gaussian integration over
                        a multifaceted crystal model
        Empirical absorption correction using spherical harmonics,
 implemented in SCALE3 ABSPACK scaling algorithm.
;
_exptl_crystal_colour colourless
_exptl_crystal_density_diffrn 1.181
_exptl_crystal_density_method 'not measured'
_exptl_crystal_description plate
_exptl_crystal_F_000 6192
_exptl_crystal_size_max 0.279
_exptl_crystal_size_mid 0.206
_exptl_crystal_size_min 0.123
_refine_diff_density_max 0.375
_refine_diff_density_min -0.371
_refine_diff_density_rms 0.05
_refine_ls_extinction_method none
_refine_ls_goodness_of_fit_ref 1.024
_refine_ls_hydrogen_treatment constr
_refine_ls_matrix_type full
_refine_ls_number_constraints 0
_refine_ls_number_parameters 1345
_refine_ls_number_reflns 32116
_refine_ls_number_restraints 0
_refine_ls_restrained_S_all 1.024
_refine_ls_R_factor_all 0.0485
_refine_ls_R_factor_gt 0.0386
_refine_ls_shift/su_max 0.002
_refine_ls_shift/su_mean 0
_refine_ls_structure_factor_coef Fsqd
_refine_ls_weighting_details 'w=1/[\s^2^(Fo^2^)+(0.0638P)^2^+4.4050P] where P=(Fo^2^+2Fc^2^)/3'
_refine_ls_weighting_scheme calc
_refine_ls_wR_factor_gt 0.1063
_refine_ls_wR_factor_ref 0.1123
_reflns_number_gt 26231
_reflns_number_total 32116
_reflns_threshold_expression 'I > 2\s(I)'
_cod_data_source_file d0cc07448a2.cif
_cod_data_source_block '[K(1-S)]4'
_cod_depositor_comments 'Adding full bibliography for 7127904--7127909.cif.'
_cod_original_cell_volume 16085.64(18)
_cod_database_code 7127904

loop_
_symmetry_equiv_pos_as_xyz
'x, y, z'
'-x, y+1/2, -z+1/2'
'-x, -y, -z'
'x, -y-1/2, z-1/2'

loop_
_atom_site_label
_atom_site_type_symbol
_atom_site_fract_x
_atom_site_fract_y
_atom_site_fract_z
_atom_site_U_iso_or_equiv
_atom_site_adp_type
_atom_site_occupancy
_atom_site_calc_flag
_atom_site_disorder_assembly
_atom_site_disorder_group
K1 K 0.37544(2) 0.72158(2) 0.81690(2) 0.03116(8) Uani 1 d . .
K2 K 0.34674(2) 0.90373(2) 0.88906(2) 0.03410(9) Uani 1 d . .
K3 K 0.25299(2) 0.98103(2) 0.77509(2) 0.03557(9) Uani 1 d . .
K4 K 0.12781(2) 1.01798(2) 0.84877(2) 0.03480(9) Uani 1 d . .
S1 S 0.34683(2) 0.74943(2) 0.90019(2) 0.03762(11) Uani 1 d . .
S2 S 0.34957(2) 0.87731(2) 0.79571(2) 0.03085(9) Uani 1 d . .
S3 S 0.25451(2) 1.01085(2) 0.87095(2) 0.03447(10) Uani 1 d . .
S4 S 0.13085(2) 0.96433(3) 0.76417(2) 0.04493(13) Uani 1 d . .
Si1 Si 0.31665(2) 0.53449(3) 0.97972(2) 0.02901(10) Uani 1 d . .
Si2 Si 0.24804(2) 0.52609(2) 0.89563(2) 0.02647(10) Uani 1 d . .
Si3 Si 0.51433(2) 0.91036(3) 0.73708(2) 0.02768(10) Uani 1 d . .
Si4 Si 0.42040(2) 0.95742(2) 0.67194(2) 0.02568(9) Uani 1 d . .
Si5 Si 0.33624(2) 1.15171(3) 0.99484(2) 0.03241(11) Uani 1 d . .
Si6 Si 0.27277(2) 1.24685(3) 0.93095(2) 0.03559(12) Uani 1 d . .
Si7 Si -0.02546(2) 0.80432(2) 0.76578(2) 0.02839(10) Uani 1 d . .
Si8 Si -0.04612(2) 0.87582(3) 0.68465(2) 0.02809(10) Uani 1 d . .
Al1 Al 0.31902(2) 0.65494(3) 0.91778(2) 0.02367(10) Uani 1 d . .
Al2 Al 0.39805(2) 0.89953(3) 0.75300(2) 0.02357(10) Uani 1 d . .
Al3 Al 0.27606(2) 1.09149(3) 0.91256(2) 0.02808(11) Uani 1 d . .
Al4 Al 0.05907(2) 0.90862(3) 0.74614(2) 0.02702(11) Uani 1 d . .
O1 O 0.27672(6) 0.49967(7) 0.94080(4) 0.0342(3) Uani 1 d . .
O2 O 0.48389(5) 0.95046(7) 0.69627(4) 0.0314(3) Uani 1 d . .
O3 O 0.31066(6) 1.22292(7) 0.97373(5) 0.0431(3) Uani 1 d . .
O4 O -0.05703(5) 0.82173(7) 0.71972(4) 0.0311(3) Uani 1 d . .
N1 N 0.32299(6) 0.62086(8) 0.96845(4) 0.0262(3) Uani 1 d . .
N2 N 0.28863(6) 0.59026(7) 0.88157(4) 0.0236(3) Uani 1 d . .
N3 N 0.46546(6) 0.86248(8) 0.75481(4) 0.0257(3) Uani 1 d . .
N4 N 0.38080(6) 0.95494(7) 0.70901(4) 0.0238(3) Uani 1 d . .
N5 N 0.33020(6) 1.09020(8) 0.95679(5) 0.0286(3) Uani 1 d . .
N6 N 0.24058(6) 1.17322(8) 0.90934(5) 0.0321(3) Uani 1 d . .
N7 N 0.02005(6) 0.87063(8) 0.78141(5) 0.0267(3) Uani 1 d . .
N8 N 0.02304(6) 0.89346(8) 0.69486(5) 0.0267(3) Uani 1 d . .
C1 C 0.33344(7) 0.66908(9) 1.00154(5) 0.0261(3) Uani 1 d . .
C2 C 0.38742(7) 0.68731(10) 1.01942(5) 0.0287(4) Uani 1 d . .
C3 C 0.39537(8) 0.73372(10) 1.05150(6) 0.0329(4) Uani 1 d . .
H3 H 0.4315 0.7459 1.0639 0.04 Uiso 1 calc . .
C4 C 0.35223(8) 0.76250(10) 1.06581(6) 0.0347(4) Uani 1 d . .
H4 H 0.3587 0.794 1.0878 0.042 Uiso 1 calc . .
C5 C 0.29919(8) 0.74503(10) 1.04785(6) 0.0317(4) Uani 1 d . .
H5 H 0.2695 0.7649 1.0576 0.038 Uiso 1 calc . .
C6 C 0.28907(7) 0.69898(9) 1.01587(5) 0.0279(3) Uani 1 d . .
C7 C 0.43676(7) 0.65892(11) 1.00468(6) 0.0346(4) Uani 1 d . .
H7 H 0.4235 0.6248 0.9828 0.042 Uiso 1 calc . .
C8 C 0.47584(9) 0.62116(14) 1.03838(7) 0.0485(5) Uani 1 d . .
H8A H 0.4915 0.6542 1.0593 0.073 Uiso 1 calc . .
H8B H 0.5051 0.5996 1.0271 0.073 Uiso 1 calc . .
H8C H 0.4558 0.5856 1.0502 0.073 Uiso 1 calc . .
C9 C 0.46693(10) 0.71587(14) 0.98653(8) 0.0507(6) Uani 1 d . .
H9A H 0.4416 0.7392 0.965 0.076 Uiso 1 calc . .
H9B H 0.4968 0.6956 0.9754 0.076 Uiso 1 calc . .
H9C H 0.4816 0.7492 1.0076 0.076 Uiso 1 calc . .
C10 C 0.23074(7) 0.68276(10) 0.99555(6) 0.0315(4) Uani 1 d . .
H10 H 0.2311 0.6369 0.9821 0.038 Uiso 1 calc . .
C11 C 0.21019(8) 0.73555(12) 0.96250(7) 0.0406(5) Uani 1 d . .
H11A H 0.2063 0.7805 0.9749 0.061 Uiso 1 calc . .
H11B H 0.1748 0.7207 0.9472 0.061 Uiso 1 calc . .
H11C H 0.2363 0.7392 0.9443 0.061 Uiso 1 calc . .
C12 C 0.19121(9) 0.67758(14) 1.02481(7) 0.0478(5) Uani 1 d . .
H12A H 0.2052 0.6445 1.0462 0.072 Uiso 1 calc . .
H12B H 0.1556 0.662 1.0102 0.072 Uiso 1 calc . .
H12C H 0.1874 0.7229 1.0368 0.072 Uiso 1 calc . .
C13 C 0.38198(9) 0.48492(12) 0.98752(7) 0.0447(5) Uani 1 d . .
H13A H 0.3741 0.4355 0.9881 0.067 Uiso 1 calc . .
H13B H 0.4048 0.4986 1.0132 0.067 Uiso 1 calc . .
H13C H 0.4012 0.4947 0.9654 0.067 Uiso 1 calc . .
C14 C 0.28764(10) 0.52222(12) 1.02598(7) 0.0455(5) Uani 1 d . .
H14A H 0.2504 0.5403 1.0214 0.068 Uiso 1 calc . .
H14B H 0.31 0.5469 1.0485 0.068 Uiso 1 calc . .
H14C H 0.2872 0.473 1.0324 0.068 Uiso 1 calc . .
C15 C 0.24344(8) 0.45250(10) 0.86009(6) 0.0359(4) Uani 1 d . .
H15A H 0.2797 0.4327 0.8612 0.054 Uiso 1 calc . .
H15B H 0.2291 0.4686 0.8326 0.054 Uiso 1 calc . .
H15C H 0.2191 0.4174 0.8677 0.054 Uiso 1 calc . .
C16 C 0.17914(8) 0.55840(11) 0.89921(7) 0.0384(4) Uani 1 d . .
H16A H 0.1589 0.5221 0.9102 0.058 Uiso 1 calc . .
H16B H 0.1596 0.5714 0.8723 0.058 Uiso 1 calc . .
H16C H 0.1826 0.5987 0.917 0.058 Uiso 1 calc . .
C17 C 0.30563(7) 0.58661(8) 0.84346(5) 0.0239(3) Uani 1 d . .
C18 C 0.27446(7) 0.61685(9) 0.80846(5) 0.0262(3) Uani 1 d . .
C19 C 0.29207(8) 0.60988(10) 0.77193(6) 0.0320(4) Uani 1 d . .
H19 H 0.2707 0.6291 0.7482 0.038 Uiso 1 calc . .
C20 C 0.33979(8) 0.57576(10) 0.76911(6) 0.0346(4) Uani 1 d . .
H20 H 0.3509 0.5716 0.7438 0.042 Uiso 1 calc . .
C21 C 0.37120(8) 0.54776(10) 0.80367(6) 0.0327(4) Uani 1 d . .
H21 H 0.4043 0.5251 0.8019 0.039 Uiso 1 calc . .
C22 C 0.35507(7) 0.55224(9) 0.84083(5) 0.0277(3) Uani 1 d . .
C23 C 0.22210(7) 0.65648(10) 0.80949(6) 0.0300(4) Uani 1 d . .
H23 H 0.2184 0.6617 0.8383 0.036 Uiso 1 calc . .
C24 C 0.22352(8) 0.72832(11) 0.79138(7) 0.0384(4) Uani 1 d . .
H24A H 0.2537 0.7546 0.8071 0.058 Uiso 1 calc . .
H24B H 0.1891 0.752 0.792 0.058 Uiso 1 calc . .
H24C H 0.2287 0.7245 0.7634 0.058 Uiso 1 calc . .
C25 C 0.17247(8) 0.61638(12) 0.78738(7) 0.0425(5) Uani 1 d . .
H25A H 0.1743 0.6126 0.7587 0.064 Uiso 1 calc . .
H25B H 0.1391 0.6407 0.7903 0.064 Uiso 1 calc . .
H25C H 0.1723 0.5702 0.7991 0.064 Uiso 1 calc . .
C26 C 0.39055(7) 0.52016(10) 0.87799(6) 0.0314(4) Uani 1 d . .
H26 H 0.3677 0.5155 0.8992 0.038 Uiso 1 calc . .
C27 C 0.43842(9) 0.56765(12) 0.89475(7) 0.0426(5) Uani 1 d . .
H27A H 0.4619 0.5726 0.8747 0.064 Uiso 1 calc . .
H27B H 0.4594 0.5478 0.9196 0.064 Uiso 1 calc . .
H27C H 0.4246 0.613 0.9006 0.064 Uiso 1 calc . .
C28 C 0.41144(9) 0.44841(11) 0.87010(7) 0.0430(5) Uani 1 d . .
H28A H 0.3808 0.4195 0.8575 0.065 Uiso 1 calc . .
H28B H 0.4291 0.4277 0.8957 0.065 Uiso 1 calc . .
H28C H 0.4378 0.4521 0.852 0.065 Uiso 1 calc . .
C29 C 0.47552(7) 0.79487(9) 0.77171(5) 0.0259(3) Uani 1 d . .
C30 C 0.49860(7) 0.78484(10) 0.81294(6) 0.0299(4) Uani 1 d . .
C31 C 0.50544(8) 0.71734(11) 0.82812(6) 0.0355(4) Uani 1 d . .
H31 H 0.5211 0.7104 0.8558 0.043 Uiso 1 calc . .
C32 C 0.48995(8) 0.66088(10) 0.80381(7) 0.0374(4) Uani 1 d . .
H32 H 0.4946 0.6157 0.8147 0.045 Uiso 1 calc . .
C33 C 0.46756(8) 0.67069(10) 0.76349(7) 0.0351(4) Uani 1 d . .
H33 H 0.4569 0.6318 0.7468 0.042 Uiso 1 calc . .
C34 C 0.46032(7) 0.73647(9) 0.74684(6) 0.0297(4) Uani 1 d . .
C35 C 0.51616(8) 0.84457(11) 0.84127(6) 0.0364(4) Uani 1 d . .
H35 H 0.505 0.8881 0.8261 0.044 Uiso 1 calc . .
C36 C 0.48848(10) 0.84314(14) 0.87785(7) 0.0473(5) Uani 1 d . .
H36A H 0.4489 0.8418 0.8688 0.071 Uiso 1 calc . .
H36B H 0.4985 0.8845 0.8942 0.071 Uiso 1 calc . .
H36C H 0.5003 0.8021 0.8941 0.071 Uiso 1 calc . .
C37 C 0.57825(9) 0.84612(15) 0.85462(8) 0.0530(6) Uani 1 d . .
H37A H 0.5903 0.8047 0.8704 0.079 Uiso 1 calc . .
H37B H 0.5888 0.8871 0.8712 0.079 Uiso 1 calc . .
H37C H 0.5953 0.8475 0.8308 0.079 Uiso 1 calc . .
C38 C 0.43504(8) 0.74359(10) 0.70247(6) 0.0340(4) Uani 1 d . .
H38 H 0.4386 0.7929 0.6948 0.041 Uiso 1 calc . .
C39 C 0.46352(11) 0.69991(15) 0.67514(8) 0.0566(6) Uani 1 d . .
H39A H 0.5025 0.7108 0.6803 0.085 Uiso 1 calc . .
H39B H 0.4479 0.7098 0.6468 0.085 Uiso 1 calc . .
H39C H 0.4585 0.651 0.6807 0.085 Uiso 1 calc . .
C40 C 0.37419(9) 0.72660(13) 0.69537(7) 0.0482(5) Uani 1 d . .
H40A H 0.3693 0.6783 0.7023 0.072 Uiso 1 calc . .
H40B H 0.3581 0.7344 0.6669 0.072 Uiso 1 calc . .
H40C H 0.3562 0.7563 0.7124 0.072 Uiso 1 calc . .
C41 C 0.56960(8) 0.85480(12) 0.72599(7) 0.0430(5) Uani 1 d . .
H41A H 0.5551 0.8235 0.7038 0.065 Uiso 1 calc . .
H41B H 0.5849 0.8279 0.75 0.065 Uiso 1 calc . .
H41C H 0.5982 0.8835 0.7183 0.065 Uiso 1 calc . .
C42 C 0.54270(10) 0.98036(11) 0.77295(7) 0.0430(5) Uani 1 d . .
H42A H 0.5661 1.0103 0.7602 0.065 Uiso 1 calc . .
H42B H 0.564 0.96 0.7975 0.065 Uiso 1 calc . .
H42C H 0.5128 1.0075 0.7799 0.065 Uiso 1 calc . .
C43 C 0.40726(9) 0.88721(11) 0.63345(6) 0.0384(4) Uani 1 d . .
H43A H 0.4404 0.8783 0.6228 0.058 Uiso 1 calc . .
H43B H 0.378 0.9013 0.6114 0.058 Uiso 1 calc . .
H43C H 0.3965 0.8452 0.646 0.058 Uiso 1 calc . .
C44 C 0.40978(8) 1.03821(10) 0.64188(6) 0.0324(4) Uani 1 d . .
H44A H 0.4167 1.078 0.66 0.049 Uiso 1 calc . .
H44B H 0.3722 1.0399 0.6269 0.049 Uiso 1 calc . .
H44C H 0.4349 1.0393 0.6228 0.049 Uiso 1 calc . .
C45 C 0.32955(7) 0.99104(9) 0.70207(5) 0.0262(3) Uani 1 d . .
C46 C 0.28095(7) 0.95686(11) 0.68485(5) 0.0309(4) Uani 1 d . .
C47 C 0.23183(8) 0.99371(12) 0.67855(6) 0.0406(5) Uani 1 d . .
H47 H 0.1989 0.9708 0.6673 0.049 Uiso 1 calc . .
C48 C 0.23041(8) 1.06225(13) 0.68830(7) 0.0459(5) Uani 1 d . .
H48 H 0.1968 1.0864 0.6837 0.055 Uiso 1 calc . .
C49 C 0.27822(8) 1.09603(11) 0.70494(7) 0.0408(5) Uani 1 d . .
H49 H 0.277 1.1435 0.7115 0.049 Uiso 1 calc . .
C50 C 0.32804(7) 1.06152(10) 0.71226(6) 0.0309(4) Uani 1 d . .
C51 C 0.27992(8) 0.88184(11) 0.67259(6) 0.0360(4) Uani 1 d . .
H51 H 0.3181 0.864 0.679 0.043 Uiso 1 calc . .
C52 C 0.24521(10) 0.83868(13) 0.69644(8) 0.0490(5) Uani 1 d . .
H52A H 0.2599 0.8429 0.7254 0.073 Uiso 1 calc . .
H52B H 0.2461 0.7902 0.6884 0.073 Uiso 1 calc . .
H52C H 0.2076 0.8553 0.6907 0.073 Uiso 1 calc . .
C53 C 0.25919(11) 0.87283(16) 0.62735(7) 0.0575(7) Uani 1 d . .
H53A H 0.2207 0.8858 0.6207 0.086 Uiso 1 calc . .
H53B H 0.2633 0.8246 0.6199 0.086 Uiso 1 calc . .
H53C H 0.2803 0.9023 0.6124 0.086 Uiso 1 calc . .
C54 C 0.37920(8) 1.09935(10) 0.73277(6) 0.0349(4) Uani 1 d . .
H54 H 0.4109 1.0776 0.7234 0.042 Uiso 1 calc . .
C55 C 0.38757(10) 1.09000(14) 0.77831(7) 0.0507(6) Uani 1 d . .
H55A H 0.3578 1.1125 0.7885 0.076 Uiso 1 calc . .
H55B H 0.4223 1.1107 0.791 0.076 Uiso 1 calc . .
H55C H 0.388 1.0408 0.7847 0.076 Uiso 1 calc . .
C56 C 0.37924(10) 1.17605(11) 0.72216(9) 0.0522(6) Uani 1 d . .
H56A H 0.3725 1.1815 0.6928 0.078 Uiso 1 calc . .
H56B H 0.4147 1.1961 0.7338 0.078 Uiso 1 calc . .
H56C H 0.3506 1.1996 0.7331 0.078 Uiso 1 calc . .
C57 C 0.36846(7) 1.03383(10) 0.96059(6) 0.0295(4) Uani 1 d . .
C58 C 0.41610(7) 1.04057(11) 0.94408(6) 0.0330(4) Uani 1 d . .
C59 C 0.45228(8) 0.98510(13) 0.94713(6) 0.0421(5) Uani 1 d . .
H59 H 0.4845 0.9892 0.9363 0.05 Uiso 1 calc . .
C60 C 0.44189(9) 0.92426(13) 0.96568(7) 0.0474(5) Uani 1 d . .
H60 H 0.4665 0.8867 0.967 0.057 Uiso 1 calc . .
C61 C 0.39580(10) 0.91818(11) 0.98227(7) 0.0441(5) Uani 1 d . .
H61 H 0.3892 0.8765 0.9953 0.053 Uiso 1 calc . .
C62 C 0.35845(8) 0.97263(10) 0.98024(6) 0.0352(4) Uani 1 d . .
C63 C 0.42733(8) 1.10556(12) 0.92196(6) 0.0383(4) Uani 1 d . .
H63 H 0.4073 1.1442 0.9322 0.046 Uiso 1 calc . .
C64 C 0.40514(10) 1.09825(15) 0.87684(7) 0.0549(6) Uani 1 d . .
H64A H 0.4241 1.0607 0.8659 0.082 Uiso 1 calc . .
H64B H 0.4109 1.1413 0.8631 0.082 Uiso 1 calc . .
H64C H 0.3661 1.0881 0.8725 0.082 Uiso 1 calc . .
C65 C 0.48743(9) 1.12570(15) 0.92841(8) 0.0539(6) Uani 1 d . .
H65A H 0.5025 1.1273 0.9574 0.081 Uiso 1 calc . .
H65B H 0.4909 1.1711 0.9165 0.081 Uiso 1 calc . .
H65C H 0.5074 1.0916 0.9155 0.081 Uiso 1 calc . .
C66 C 0.30881(11) 0.96334(12) 0.99948(8) 0.0475(5) Uani 1 d . .
H66 H 0.2877 1.0074 0.9962 0.057 Uiso 1 calc . .
C67 C 0.27193(12) 0.90632(14) 0.97822(11) 0.0667(8) Uani 1 d . .
H67A H 0.2595 0.9187 0.9498 0.1 Uiso 1 calc . .
H67B H 0.2404 0.9008 0.9913 0.1 Uiso 1 calc . .
H67C H 0.2923 0.863 0.9799 0.1 Uiso 1 calc . .
C68 C 0.32625(16) 0.94909(16) 1.04496(9) 0.0738(9) Uani 1 d . .
H68A H 0.3447 0.9044 1.0489 0.111 Uiso 1 calc . .
H68B H 0.294 0.9485 1.0576 0.111 Uiso 1 calc . .
H68C H 0.3512 0.9854 1.0573 0.111 Uiso 1 calc . .
C69 C 0.40855(9) 1.16454(13) 1.01894(7) 0.0469(5) Uani 1 d . .
H69A H 0.4287 1.1826 0.999 0.07 Uiso 1 calc . .
H69B H 0.4244 1.1204 1.0293 0.07 Uiso 1 calc . .
H69C H 0.4108 1.1973 1.0413 0.07 Uiso 1 calc . .
C70 C 0.29787(10) 1.13241(13) 1.03560(7) 0.0488(5) Uani 1 d . .
H70A H 0.2988 1.1726 1.0533 0.073 Uiso 1 calc . .
H70B H 0.3145 1.0929 1.0514 0.073 Uiso 1 calc . .
H70C H 0.26 1.1215 1.0236 0.073 Uiso 1 calc . .
C71 C 0.22245(10) 1.31200(11) 0.94054(8) 0.0489(6) Uani 1 d . .
H71A H 0.2028 1.2945 0.961 0.073 Uiso 1 calc . .
H71B H 0.1966 1.3212 0.9154 0.073 Uiso 1 calc . .
H71C H 0.2414 1.3547 0.9503 0.073 Uiso 1 calc . .
C72 C 0.32086(10) 1.28409(12) 0.90073(8) 0.0507(6) Uani 1 d . .
H72A H 0.3408 1.3225 0.9156 0.076 Uiso 1 calc . .
H72B H 0.3004 1.3008 0.8749 0.076 Uiso 1 calc . .
H72C H 0.3467 1.2486 0.8958 0.076 Uiso 1 calc . .
C73 C 0.18473(8) 1.17249(10) 0.88890(7) 0.0350(4) Uani 1 d . .
C74 C 0.17069(8) 1.18561(10) 0.84700(7) 0.0403(5) Uani 1 d . .
C75 C 0.11580(9) 1.18159(11) 0.82823(8) 0.0500(6) Uani 1 d . .
H75 H 0.106 1.1902 0.8001 0.06 Uiso 1 calc . .
C76 C 0.07590(9) 1.16550(12) 0.84961(9) 0.0558(7) Uani 1 d . .
H76 H 0.0389 1.163 0.8362 0.067 Uiso 1 calc . .
C77 C 0.08951(9) 1.15296(12) 0.89035(9) 0.0521(6) Uani 1 d . .
H77 H 0.0617 1.1418 0.9049 0.063 Uiso 1 calc . .
C78 C 0.14382(8) 1.15630(10) 0.91095(8) 0.0417(5) Uani 1 d . .
C79 C 0.21240(9) 1.20482(11) 0.82200(7) 0.0435(5) Uani 1 d . .
H79 H 0.2493 1.1996 0.8393 0.052 Uiso 1 calc . .
C80 C 0.20965(16) 1.15794(15) 0.78539(10) 0.0721(9) Uani 1 d . .
H80A H 0.2152 1.11 0.7944 0.108 Uiso 1 calc . .
H80B H 0.2381 1.1712 0.7705 0.108 Uiso 1 calc . .
H80C H 0.1739 1.1625 0.7678 0.108 Uiso 1 calc . .
C81 C 0.20564(11) 1.28013(12) 0.80855(9) 0.0546(6) Uani 1 d . .
H81A H 0.1705 1.286 0.7903 0.082 Uiso 1 calc . .
H81B H 0.2351 1.2929 0.7945 0.082 Uiso 1 calc . .
H81C H 0.207 1.3097 0.8323 0.082 Uiso 1 calc . .
C82 C 0.15729(9) 1.14199(13) 0.95566(8) 0.0486(5) Uani 1 d . .
H82 H 0.1939 1.1626 0.9661 0.058 Uiso 1 calc . .
C83 C 0.16219(11) 1.06396(14) 0.96345(9) 0.0573(6) Uani 1 d . .
H83A H 0.1273 1.0417 0.9526 0.086 Uiso 1 calc . .
H83B H 0.1718 1.0555 0.9926 0.086 Uiso 1 calc . .
H83C H 0.1905 1.045 0.9501 0.086 Uiso 1 calc . .
C84 C 0.11710(15) 1.1741(2) 0.97968(13) 0.0898(12) Uani 1 d . .
H84A H 0.1129 1.2233 0.9733 0.135 Uiso 1 calc . .
H84B H 0.1311 1.1684 1.0086 0.135 Uiso 1 calc . .
H84C H 0.0817 1.1512 0.9724 0.135 Uiso 1 calc . .
C85 C 0.02719(7) 0.89770(9) 0.82156(6) 0.0279(3) Uani 1 d . .
C86 C 0.06675(8) 0.87060(9) 0.85322(6) 0.0318(4) Uani 1 d . .
C87 C 0.07180(8) 0.89879(11) 0.89187(6) 0.0373(4) Uani 1 d . .
H87 H 0.0979 0.88 0.9133 0.045 Uiso 1 calc . .
C88 C 0.03971(9) 0.95342(12) 0.89981(6) 0.0411(5) Uani 1 d . .
H88 H 0.044 0.9721 0.9262 0.049 Uiso 1 calc . .
C89 C 0.00135(8) 0.98031(11) 0.86859(7) 0.0380(4) Uani 1 d . .
H89 H -0.0204 1.0181 0.8738 0.046 Uiso 1 calc . .
C90 C -0.00588(7) 0.95298(10) 0.82986(6) 0.0318(4) Uani 1 d . .
C91 C 0.10356(8) 0.81079(10) 0.84731(6) 0.0381(4) Uani 1 d . .
H91 H 0.0985 0.8011 0.8177 0.046 Uiso 1 calc . .
C92 C 0.16363(9) 0.82790(12) 0.86268(7) 0.0458(5) Uani 1 d . .
H92A H 0.1744 0.866 0.8468 0.069 Uiso 1 calc . .
H92B H 0.1859 0.7873 0.8599 0.069 Uiso 1 calc . .
H92C H 0.169 0.8414 0.8912 0.069 Uiso 1 calc . .
C93 C 0.08704(11) 0.74639(11) 0.86812(8) 0.0531(6) Uani 1 d . .
H93A H 0.0936 0.7538 0.8974 0.08 Uiso 1 calc . .
H93B H 0.1086 0.707 0.862 0.08 Uiso 1 calc . .
H93C H 0.0483 0.737 0.8584 0.08 Uiso 1 calc . .
C94 C -0.04912(8) 0.98405(10) 0.79697(7) 0.0351(4) Uani 1 d . .
H94 H -0.0569 0.9498 0.7745 0.042 Uiso 1 calc . .
C95 C -0.02788(9) 1.04961(11) 0.77996(8) 0.0443(5) Uani 1 d . .
H95A H -0.02 1.0844 0.8013 0.066 Uiso 1 calc . .
H95B H -0.0555 1.0674 0.7578 0.066 Uiso 1 calc . .
H95C H 0.0054 1.039 0.7699 0.066 Uiso 1 calc . .
C96 C -0.10288(9) 0.99890(14) 0.81085(9) 0.0528(6) Uani 1 d . .
H96A H -0.1141 0.958 0.8242 0.079 Uiso 1 calc . .
H96B H -0.131 1.0105 0.7874 0.079 Uiso 1 calc . .
H96C H -0.0979 1.0377 0.8298 0.079 Uiso 1 calc . .
C97 C -0.07618(9) 0.79596(11) 0.79906(7) 0.0411(5) Uani 1 d . .
H97A H -0.0966 0.8391 0.7987 0.062 Uiso 1 calc . .
H97B H -0.0574 0.7861 0.8267 0.062 Uiso 1 calc . .
H97C H -0.1014 0.7583 0.7894 0.062 Uiso 1 calc . .
C98 C 0.00910(8) 0.71962(10) 0.76290(7) 0.0387(4) Uani 1 d . .
H98A H -0.0181 0.6846 0.7523 0.058 Uiso 1 calc . .
H98B H 0.0279 0.7061 0.7899 0.058 Uiso 1 calc . .
H98C H 0.0356 0.7237 0.745 0.058 Uiso 1 calc . .
C99 C -0.09034(8) 0.95234(11) 0.68775(7) 0.0390(4) Uani 1 d . .
H99A H -0.1265 0.9369 0.6911 0.059 Uiso 1 calc . .
H99B H -0.0936 0.9794 0.6629 0.059 Uiso 1 calc . .
H99C H -0.0741 0.9809 0.7109 0.059 Uiso 1 calc . .
C100 C -0.06805(8) 0.83970(11) 0.63326(6) 0.0376(4) Uani 1 d . .
H10A H -0.0445 0.8008 0.6295 0.056 Uiso 1 calc . .
H10B H -0.0654 0.8753 0.6131 0.056 Uiso 1 calc . .
H10C H -0.1058 0.8238 0.63 0.056 Uiso 1 calc . .
C101 C 0.05100(7) 0.90251(10) 0.66149(5) 0.0286(4) Uani 1 d . .
C102 C 0.07277(7) 0.84408(10) 0.64517(6) 0.0327(4) Uani 1 d . .
C103 C 0.09997(9) 0.85292(12) 0.61328(7) 0.0417(5) Uani 1 d . .
H103 H 0.1151 0.814 0.6024 0.05 Uiso 1 calc . .
C104 C 0.10547(9) 0.91753(13) 0.59706(7) 0.0463(5) Uani 1 d . .
H104 H 0.1242 0.9227 0.5752 0.056 Uiso 1 calc . .
C105 C 0.08361(9) 0.97421(12) 0.61275(7) 0.0419(5) Uani 1 d . .
H105 H 0.0874 1.0184 0.6015 0.05 Uiso 1 calc . .
C106 C 0.05591(7) 0.96799(10) 0.64488(6) 0.0330(4) Uani 1 d . .
C107 C 0.06746(8) 0.77227(10) 0.66215(7) 0.0360(4) Uani 1 d . .
H107 H 0.0343 0.7723 0.6747 0.043 Uiso 1 calc . .
C108 C 0.05975(11) 0.71556(13) 0.63002(9) 0.0570(7) Uani 1 d . .
H10D H 0.0292 0.7275 0.6084 0.085 Uiso 1 calc . .
H10E H 0.0522 0.6718 0.6423 0.085 Uiso 1 calc . .
H10F H 0.093 0.7111 0.6188 0.085 Uiso 1 calc . .
C109 C 0.11625(9) 0.75492(12) 0.69551(8) 0.0489(6) Uani 1 d . .
H10G H 0.1492 0.7513 0.6838 0.073 Uiso 1 calc . .
H10H H 0.1097 0.711 0.7081 0.073 Uiso 1 calc . .
H10I H 0.1211 0.7914 0.716 0.073 Uiso 1 calc . .
C110 C 0.03110(8) 1.03227(10) 0.65973(7) 0.0378(4) Uani 1 d . .
H110 H 0.0138 1.0186 0.683 0.045 Uiso 1 calc . .
C111 C -0.01370(10) 1.06150(13) 0.62655(9) 0.0547(6) Uani 1 d . .
H11D H 0.0025 1.0775 0.6039 0.082 Uiso 1 calc . .
H11E H -0.0316 1.1002 0.6374 0.082 Uiso 1 calc . .
H11F H -0.0406 1.0255 0.6172 0.082 Uiso 1 calc . .
C112 C 0.07421(10) 1.08718(12) 0.67490(9) 0.0526(6) Uani 1 d . .
H11G H 0.102 1.0676 0.6963 0.079 Uiso 1 calc . .
H11H H 0.0569 1.1266 0.6856 0.079 Uiso 1 calc . .
H11I H 0.0912 1.1024 0.6525 0.079 Uiso 1 calc . .

loop_
_atom_site_aniso_label
_atom_site_aniso_U_11
_atom_site_aniso_U_22
_atom_site_aniso_U_33
_atom_site_aniso_U_23
_atom_site_aniso_U_13
_atom_site_aniso_U_12
K1 0.03029(18) 0.02858(19) 0.0359(2) 0.00191(15) 0.00954(15) -0.00076(14)
K2 0.0378(2) 0.02713(19) 0.0351(2) 0.00085(15) 0.00109(16) 0.00711(15)
K3 0.02548(18) 0.0417(2) 0.0385(2) 0.00300(17) 0.00349(15) 0.00474(16)
K4 0.02527(18) 0.0305(2) 0.0459(2) -0.00494(16) -0.00026(16) -0.00177(15)
S1 0.0561(3) 0.0243(2) 0.0340(2) 0.00017(17) 0.0123(2) -0.0121(2)
S2 0.0293(2) 0.0335(2) 0.0310(2) 0.00751(17) 0.00922(17) 0.00542(17)
S3 0.0255(2) 0.0274(2) 0.0453(3) -0.00753(18) -0.00678(18) 0.00304(16)
S4 0.0267(2) 0.0609(3) 0.0452(3) -0.0109(2) 0.0016(2) -0.0173(2)
Si1 0.0321(2) 0.0260(2) 0.0274(2) 0.00629(18) 0.00165(19) -0.00214(19)
Si2 0.0252(2) 0.0227(2) 0.0300(2) 0.00076(17) 0.00153(18) -0.00528(17)
Si3 0.0213(2) 0.0277(2) 0.0338(2) 0.00588(18) 0.00452(18) -0.00029(17)
Si4 0.0243(2) 0.0277(2) 0.0253(2) 0.00328(17) 0.00528(17) 0.00008(17)
Si5 0.0269(2) 0.0307(3) 0.0359(3) -0.0017(2) -0.00347(19) 0.00056(19)
Si6 0.0306(2) 0.0221(2) 0.0488(3) -0.0006(2) -0.0060(2) 0.00025(19)
Si7 0.0237(2) 0.0231(2) 0.0354(2) 0.00077(18) -0.00194(18) -0.00243(17)
Si8 0.0180(2) 0.0279(2) 0.0346(2) 0.00042(19) -0.00470(17) -0.00046(17)
Al1 0.0251(2) 0.0212(2) 0.0237(2) 0.00133(18) 0.00208(18) -0.00351(18)
Al2 0.0211(2) 0.0248(2) 0.0245(2) 0.00250(18) 0.00333(18) 0.00056(18)
Al3 0.0210(2) 0.0229(2) 0.0367(3) -0.0009(2) -0.0036(2) 0.00073(19)
Al4 0.0178(2) 0.0278(3) 0.0328(3) -0.0025(2) -0.00208(19) -0.00218(19)
O1 0.0409(7) 0.0253(6) 0.0341(7) 0.0059(5) 0.0009(6) -0.0098(5)
O2 0.0222(6) 0.0374(7) 0.0356(7) 0.0104(5) 0.0078(5) 0.0011(5)
O3 0.0448(8) 0.0270(7) 0.0492(8) -0.0044(6) -0.0127(7) 0.0007(6)
O4 0.0211(6) 0.0305(6) 0.0381(7) 0.0010(5) -0.0036(5) -0.0061(5)
N1 0.0266(7) 0.0259(7) 0.0249(7) 0.0015(6) 0.0015(5) -0.0028(6)
N2 0.0218(6) 0.0224(7) 0.0256(7) 0.0020(5) 0.0020(5) -0.0023(5)
N3 0.0223(7) 0.0242(7) 0.0299(7) 0.0033(6) 0.0033(5) -0.0001(5)
N4 0.0203(6) 0.0256(7) 0.0246(7) 0.0013(5) 0.0020(5) 0.0001(5)
N5 0.0233(7) 0.0262(7) 0.0338(8) 0.0030(6) -0.0011(6) 0.0017(6)
N6 0.0240(7) 0.0251(7) 0.0428(9) -0.0018(6) -0.0049(6) 0.0028(6)
N7 0.0223(7) 0.0238(7) 0.0310(7) -0.0017(6) -0.0024(6) -0.0017(5)
N8 0.0187(6) 0.0261(7) 0.0329(8) -0.0013(6) -0.0014(5) -0.0010(5)
C1 0.0280(8) 0.0277(8) 0.0208(7) 0.0044(6) 0.0002(6) -0.0040(7)
C2 0.0257(8) 0.0321(9) 0.0263(8) 0.0052(7) -0.0003(7) -0.0030(7)
C3 0.0314(9) 0.0343(10) 0.0292(9) 0.0027(7) -0.0046(7) -0.0065(7)
C4 0.0418(10) 0.0295(9) 0.0289(9) -0.0001(7) -0.0032(8) -0.0007(8)
C5 0.0340(9) 0.0316(9) 0.0281(9) 0.0020(7) 0.0020(7) 0.0047(7)
C6 0.0279(8) 0.0297(9) 0.0242(8) 0.0063(7) 0.0000(7) 0.0002(7)
C7 0.0247(8) 0.0453(11) 0.0327(9) 0.0003(8) 0.0024(7) -0.0044(8)
C8 0.0315(10) 0.0675(16) 0.0435(12) 0.0004(11) -0.0001(9) 0.0141(10)
C9 0.0395(11) 0.0646(16) 0.0501(13) 0.0004(11) 0.0133(10) -0.0174(11)
C10 0.0250(8) 0.0391(10) 0.0287(9) 0.0049(7) 0.0008(7) -0.0002(7)
C11 0.0315(10) 0.0454(12) 0.0400(11) 0.0107(9) -0.0055(8) 0.0009(8)
C12 0.0300(10) 0.0724(16) 0.0403(11) 0.0055(11) 0.0042(8) -0.0025(10)
C13 0.0445(12) 0.0372(11) 0.0498(12) 0.0125(9) 0.0020(10) 0.0091(9)
C14 0.0612(14) 0.0369(11) 0.0408(11) 0.0119(9) 0.0158(10) -0.0017(10)
C15 0.0376(10) 0.0250(9) 0.0423(10) -0.0021(8) 0.0007(8) -0.0063(7)
C16 0.0264(9) 0.0446(11) 0.0437(11) -0.0061(9) 0.0054(8) -0.0096(8)
C17 0.0240(8) 0.0214(8) 0.0253(8) 0.0014(6) 0.0021(6) -0.0034(6)
C18 0.0236(8) 0.0224(8) 0.0303(9) 0.0011(6) -0.0007(6) -0.0027(6)
C19 0.0370(10) 0.0312(9) 0.0259(8) 0.0022(7) 0.0011(7) 0.0016(8)
C20 0.0419(10) 0.0360(10) 0.0262(9) -0.0020(7) 0.0074(8) 0.0023(8)
C21 0.0363(10) 0.0292(9) 0.0332(9) 0.0015(7) 0.0083(8) 0.0074(7)
C22 0.0276(8) 0.0260(8) 0.0282(8) 0.0020(7) 0.0018(7) 0.0018(7)
C23 0.0235(8) 0.0308(9) 0.0328(9) 0.0045(7) -0.0020(7) 0.0006(7)
C24 0.0353(10) 0.0321(10) 0.0469(11) 0.0075(8) 0.0052(8) 0.0055(8)
C25 0.0275(9) 0.0428(11) 0.0520(12) 0.0055(9) -0.0059(8) -0.0047(8)
C26 0.0277(8) 0.0358(10) 0.0305(9) 0.0060(7) 0.0051(7) 0.0087(7)
C27 0.0347(10) 0.0534(13) 0.0359(10) 0.0059(9) -0.0028(8) 0.0030(9)
C28 0.0428(11) 0.0396(11) 0.0460(12) 0.0103(9) 0.0064(9) 0.0158(9)
C29 0.0204(7) 0.0263(8) 0.0315(9) 0.0045(7) 0.0062(6) 0.0034(6)
C30 0.0208(8) 0.0351(10) 0.0337(9) 0.0066(7) 0.0048(7) 0.0026(7)
C31 0.0289(9) 0.0400(11) 0.0372(10) 0.0146(8) 0.0055(7) 0.0078(8)
C32 0.0318(9) 0.0300(10) 0.0518(12) 0.0133(8) 0.0116(8) 0.0073(8)
C33 0.0340(9) 0.0258(9) 0.0470(11) 0.0028(8) 0.0115(8) 0.0010(7)
C34 0.0279(8) 0.0261(9) 0.0356(9) 0.0025(7) 0.0074(7) 0.0013(7)
C35 0.0330(10) 0.0415(11) 0.0318(9) 0.0019(8) -0.0013(8) 0.0004(8)
C36 0.0439(12) 0.0610(14) 0.0356(11) -0.0054(10) 0.0035(9) -0.0013(10)
C37 0.0352(11) 0.0652(16) 0.0539(14) -0.0001(12) -0.0037(10) -0.0096(11)
C38 0.0412(10) 0.0269(9) 0.0334(9) -0.0005(7) 0.0057(8) -0.0009(8)
C39 0.0622(15) 0.0646(16) 0.0426(12) -0.0114(11) 0.0089(11) 0.0130(13)
C40 0.0417(12) 0.0507(13) 0.0475(12) 0.0063(10) -0.0034(10) -0.0022(10)
C41 0.0312(10) 0.0414(11) 0.0593(13) 0.0168(10) 0.0157(9) 0.0077(8)
C42 0.0476(12) 0.0385(11) 0.0414(11) 0.0035(9) 0.0044(9) -0.0149(9)
C43 0.0503(12) 0.0367(10) 0.0295(9) -0.0009(8) 0.0105(8) 0.0005(9)
C44 0.0306(9) 0.0356(10) 0.0300(9) 0.0055(7) 0.0028(7) -0.0011(7)
C45 0.0213(8) 0.0316(9) 0.0244(8) 0.0059(7) 0.0014(6) 0.0009(7)
C46 0.0243(8) 0.0417(10) 0.0256(8) 0.0068(7) 0.0021(7) -0.0025(7)
C47 0.0214(8) 0.0577(13) 0.0400(11) 0.0130(9) -0.0009(7) -0.0012(8)
C48 0.0263(9) 0.0529(13) 0.0576(13) 0.0177(11) 0.0058(9) 0.0110(9)
C49 0.0344(10) 0.0360(11) 0.0539(12) 0.0104(9) 0.0128(9) 0.0094(8)
C50 0.0268(8) 0.0313(9) 0.0352(9) 0.0047(7) 0.0071(7) 0.0016(7)
C51 0.0272(9) 0.0454(11) 0.0340(10) -0.0032(8) 0.0022(7) -0.0100(8)
C52 0.0465(12) 0.0468(13) 0.0552(14) -0.0045(10) 0.0135(10) -0.0191(10)
C53 0.0464(13) 0.0835(19) 0.0398(12) -0.0138(12) 0.0009(10) -0.0080(13)
C54 0.0323(9) 0.0302(10) 0.0435(11) -0.0046(8) 0.0103(8) -0.0022(7)
C55 0.0521(13) 0.0574(14) 0.0421(12) -0.0113(10) 0.0073(10) -0.0113(11)
C56 0.0436(12) 0.0294(11) 0.0877(19) -0.0043(11) 0.0224(12) -0.0015(9)
C57 0.0254(8) 0.0298(9) 0.0299(9) 0.0031(7) -0.0037(7) 0.0040(7)
C58 0.0251(8) 0.0411(10) 0.0294(9) -0.0011(8) -0.0039(7) 0.0011(7)
C59 0.0296(9) 0.0554(13) 0.0381(11) -0.0069(9) -0.0015(8) 0.0096(9)
C60 0.0418(11) 0.0509(13) 0.0436(12) -0.0014(10) -0.0071(9) 0.0226(10)
C61 0.0567(13) 0.0337(11) 0.0378(11) 0.0069(8) -0.0016(9) 0.0127(9)
C62 0.0396(10) 0.0330(10) 0.0315(9) 0.0034(7) 0.0027(8) 0.0043(8)
C63 0.0295(9) 0.0505(12) 0.0330(10) 0.0010(9) 0.0010(8) -0.0071(8)
C64 0.0512(13) 0.0721(17) 0.0367(12) 0.0073(11) -0.0041(10) -0.0236(12)
C65 0.0356(11) 0.0733(17) 0.0502(13) -0.0020(12) 0.0015(10) -0.0169(11)
C66 0.0614(14) 0.0328(11) 0.0538(13) 0.0075(9) 0.0247(11) 0.0004(10)
C67 0.0667(17) 0.0437(14) 0.100(2) -0.0026(14) 0.0407(17) -0.0167(12)
C68 0.121(3) 0.0544(16) 0.0557(16) 0.0190(13) 0.0423(18) 0.0182(17)
C69 0.0319(10) 0.0581(14) 0.0455(12) -0.0099(10) -0.0063(9) -0.0010(10)
C70 0.0500(13) 0.0490(13) 0.0485(13) -0.0095(10) 0.0120(10) 0.0001(10)
C71 0.0439(12) 0.0275(10) 0.0699(16) -0.0067(10) -0.0032(11) 0.0062(9)
C72 0.0423(12) 0.0358(11) 0.0703(16) 0.0069(11) 0.0013(11) -0.0073(9)
C73 0.0255(9) 0.0235(9) 0.0508(12) -0.0038(8) -0.0060(8) 0.0044(7)
C74 0.0355(10) 0.0234(9) 0.0539(12) -0.0046(8) -0.0125(9) 0.0093(8)
C75 0.0413(12) 0.0313(10) 0.0646(15) -0.0041(10) -0.0225(11) 0.0115(9)
C76 0.0284(10) 0.0324(11) 0.095(2) -0.0080(12) -0.0178(11) 0.0079(8)
C77 0.0251(10) 0.0353(11) 0.092(2) -0.0082(12) 0.0019(11) 0.0022(8)
C78 0.0288(9) 0.0278(10) 0.0654(14) -0.0073(9) 0.0013(9) 0.0041(7)
C79 0.0442(11) 0.0367(11) 0.0439(11) 0.0003(9) -0.0063(9) 0.0106(9)
C80 0.110(3) 0.0440(15) 0.0637(17) -0.0100(13) 0.0191(17) 0.0061(15)
C81 0.0546(14) 0.0350(12) 0.0675(16) 0.0005(11) -0.0052(12) 0.0012(10)
C82 0.0365(11) 0.0469(13) 0.0641(15) -0.0101(11) 0.0139(10) -0.0026(9)
C83 0.0492(13) 0.0570(15) 0.0635(16) 0.0047(12) 0.0044(12) -0.0120(12)
C84 0.070(2) 0.109(3) 0.100(3) -0.016(2) 0.040(2) 0.015(2)
C85 0.0240(8) 0.0240(8) 0.0336(9) 0.0002(7) 0.0004(7) -0.0043(6)
C86 0.0311(9) 0.0254(9) 0.0358(10) 0.0004(7) -0.0018(7) -0.0022(7)
C87 0.0377(10) 0.0378(10) 0.0332(10) 0.0002(8) -0.0014(8) -0.0049(8)
C88 0.0406(11) 0.0472(12) 0.0349(10) -0.0072(9) 0.0055(8) -0.0076(9)
C89 0.0322(9) 0.0366(10) 0.0453(11) -0.0097(9) 0.0075(8) -0.0019(8)
C90 0.0239(8) 0.0287(9) 0.0419(10) -0.0006(8) 0.0044(7) -0.0016(7)
C91 0.0383(10) 0.0306(10) 0.0386(10) 0.0003(8) -0.0101(8) 0.0051(8)
C92 0.0372(11) 0.0416(12) 0.0522(13) -0.0035(10) -0.0081(9) 0.0090(9)
C93 0.0580(14) 0.0303(11) 0.0602(15) 0.0070(10) -0.0167(12) 0.0010(10)
C94 0.0275(9) 0.0270(9) 0.0485(11) -0.0006(8) 0.0012(8) 0.0036(7)
C95 0.0404(11) 0.0305(10) 0.0578(13) 0.0016(9) -0.0013(10) -0.0002(8)
C96 0.0292(10) 0.0578(15) 0.0712(16) 0.0028(12) 0.0087(10) 0.0110(10)
C97 0.0395(11) 0.0368(11) 0.0466(12) 0.0013(9) 0.0074(9) -0.0092(9)
C98 0.0375(10) 0.0236(9) 0.0499(12) -0.0015(8) -0.0046(9) 0.0010(8)
C99 0.0243(9) 0.0405(11) 0.0486(12) 0.0038(9) -0.0023(8) 0.0071(8)
C100 0.0285(9) 0.0396(11) 0.0393(10) 0.0013(8) -0.0076(8) -0.0038(8)
C101 0.0185(7) 0.0333(9) 0.0308(9) -0.0015(7) -0.0040(6) -0.0003(7)
C102 0.0245(8) 0.0334(10) 0.0373(10) -0.0027(8) -0.0015(7) 0.0010(7)
C103 0.0372(10) 0.0466(12) 0.0410(11) -0.0047(9) 0.0069(8) 0.0061(9)
C104 0.0426(11) 0.0597(14) 0.0381(11) 0.0054(10) 0.0116(9) 0.0064(10)
C105 0.0372(10) 0.0440(12) 0.0439(11) 0.0125(9) 0.0062(9) 0.0060(9)
C106 0.0247(8) 0.0332(10) 0.0389(10) 0.0044(8) 0.0003(7) 0.0022(7)
C107 0.0249(8) 0.0292(9) 0.0521(12) -0.0061(8) 0.0032(8) 0.0008(7)
C108 0.0501(13) 0.0398(12) 0.0841(19) -0.0230(12) 0.0201(13) -0.0067(10)
C109 0.0293(10) 0.0366(11) 0.0767(17) 0.0130(11) -0.0003(10) 0.0023(8)
C110 0.0306(9) 0.0291(10) 0.0530(12) 0.0049(8) 0.0059(9) 0.0025(8)
C111 0.0433(12) 0.0444(13) 0.0745(17) 0.0181(12) 0.0059(12) 0.0144(10)
C112 0.0458(12) 0.0364(12) 0.0777(17) -0.0058(11) 0.0171(12) -0.0086(10)

loop_
_atom_type_symbol
_atom_type_description
_atom_type_scat_dispersion_real
_atom_type_scat_dispersion_imag
_atom_type_scat_source
C C 0.0181 0.0091 'International Tables Vol C Tables 4.2.6.8 and 6.1.1.4'
H H 0 0 'International Tables Vol C Tables 4.2.6.8 and 6.1.1.4'
N N 0.0311 0.018 'International Tables Vol C Tables 4.2.6.8 and 6.1.1.4'
O O 0.0492 0.0322 'International Tables Vol C Tables 4.2.6.8 and 6.1.1.4'
Al Al 0.213 0.2455 'International Tables Vol C Tables 4.2.6.8 and 6.1.1.4'
Si Si 0.2541 0.3302 'International Tables Vol C Tables 4.2.6.8 and 6.1.1.4'
S S 0.3331 0.5567 'International Tables Vol C Tables 4.2.6.8 and 6.1.1.4'
K K 0.3868 1.0657 'International Tables Vol C Tables 4.2.6.8 and 6.1.1.4'

loop_
_exptl_crystal_face_index_h
_exptl_crystal_face_index_k
_exptl_crystal_face_index_l
_exptl_crystal_face_perp_dist
2 -1 21 0.0646
-2 -4 21 0.0688
-4 -1 -20 0.0505
4 11 -9 0.0928
12 4 -16 0.1021
-13 1 16 0.1359
-9 10 7 0.1193
13 -4 -15 0.12
-6 -10 12 0.0965
6 9 11 0.0759
8 11 -1 0.0817
8 8 -15 0.099
-2 -5 -19 0.085
13 6 4 0.087
12 8 -6 0.0867
9 0 15 0.0903
11 -7 6 0.1065
16 -1 -3 0.1006
-14 6 -3 0.118
-8 9 -9 0.0987
-12 -3 16 0.1186
-8 4 -16 0.0689
-6 -9 15 0.0812
2 11 11 0.0907
-1 8 17 0.0912
6 12 -1 0.084
10 9 4 0.073
-5 -4 -18 0.0672
2 -5 19 0.0618
-6 -8 17 0.0747
15 -2 -11 0.1107
12 6 -14 0.0937
-6 11 -4 0.1059

loop_
_geom_angle_atom_site_label_1
_geom_angle_atom_site_label_2
_geom_angle_atom_site_label_3
_geom_angle
_geom_angle_site_symmetry_1
_geom_angle_site_symmetry_3
_geom_angle_publ_flag
S1 K1 S2 88.008(16) . . ?
S1 K1 C19 108.08(4) . . ?
S2 K1 C19 117.25(4) . . ?
S1 K1 C31 107.62(4) . . ?
S2 K1 C31 102.25(4) . . ?
C19 K1 C31 126.66(5) . . ?
S1 K1 C32 123.98(4) . . ?
S2 K1 C32 118.23(4) . . ?
C19 K1 C32 101.87(5) . . ?
C31 K1 C32 24.88(6) . . ?
S1 K1 C18 82.97(4) . . ?
S2 K1 C18 117.62(3) . . ?
C19 K1 C18 25.10(5) . . ?
C31 K1 C18 139.27(5) . . ?
C32 K1 C18 117.59(5) . . ?
S1 K1 C20 120.65(4) . . ?
S2 K1 C20 133.58(4) . . ?
C19 K1 C20 24.58(5) . . ?
C31 K1 C20 102.15(5) . . ?
C32 K1 C20 77.46(5) . . ?
C18 K1 C20 43.75(5) . . ?
S1 K1 C33 148.23(4) . . ?
S2 K1 C33 107.20(4) . . ?
C19 K1 C33 89.88(5) . . ?
C31 K1 C33 42.77(5) . . ?
C32 K1 C33 24.33(5) . . ?
C18 K1 C33 112.13(5) . . ?
C20 K1 C33 68.38(5) . . ?
S1 K1 C30 110.31(4) . . ?
S2 K1 C30 77.83(3) . . ?
C19 K1 C30 139.12(5) . . ?
C31 K1 C30 24.68(5) . . ?
C32 K1 C30 43.53(5) . . ?
C18 K1 C30 160.74(5) . . ?
C20 K1 C30 117.53(5) . . ?
C33 K1 C30 49.50(5) . . ?
S1 K1 C17 70.83(3) . . ?
S2 K1 C17 135.62(3) . . ?
C19 K1 C17 43.16(4) . . ?
C31 K1 C17 121.00(5) . . ?
C32 K1 C17 105.82(5) . . ?
C18 K1 C17 24.70(4) . . ?
C20 K1 C17 49.83(5) . . ?
C33 K1 C17 111.09(5) . . ?
C30 K1 C17 145.67(4) . . ?
S1 K1 C21 106.70(4) . . ?
S2 K1 C21 157.42(4) . . ?
C19 K1 C21 42.39(5) . . ?
C31 K1 C21 89.76(5) . . ?
C32 K1 C21 67.89(5) . . ?
C18 K1 C21 49.93(5) . . ?
C20 K1 C21 23.84(5) . . ?
C33 K1 C21 69.06(5) . . ?
C30 K1 C21 111.42(5) . . ?
C17 K1 C21 42.04(4) . . ?
S1 K1 C22 83.32(3) . . ?
S2 K1 C22 159.56(3) . . ?
C19 K1 C22 49.45(5) . . ?
C31 K1 C22 98.02(5) . . ?
C32 K1 C22 81.77(5) . . ?
C18 K1 C22 42.99(4) . . ?
C20 K1 C22 42.00(5) . . ?
C33 K1 C22 89.52(5) . . ?
C30 K1 C22 122.55(5) . . ?
C17 K1 C22 24.08(4) . . ?
C21 K1 C22 23.41(4) . . ?
S1 K2 S3 132.65(2) . . ?
S1 K2 C61 88.48(4) . . ?
S3 K2 C61 105.82(4) . . ?
S1 K2 C60 92.31(5) . . ?
S3 K2 C60 119.50(4) . . ?
C61 K2 C60 25.05(6) . . ?
S1 K2 S2 87.922(16) . . ?
S3 K2 S2 93.888(16) . . ?
C61 K2 S2 156.10(5) . . ?
C60 K2 S2 131.65(5) . . ?
S1 K2 C62 106.68(4) . . ?
S3 K2 C62 80.98(4) . . ?
C61 K2 C62 24.88(5) . . ?
C60 K2 C62 43.65(5) . . ?
S2 K2 C62 164.08(4) . . ?
S1 K2 C59 114.27(4) . . ?
S3 K2 C59 105.90(4) . . ?
C61 K2 C59 42.81(6) . . ?
C60 K2 C59 24.17(6) . . ?
S2 K2 C59 119.09(4) . . ?
C62 K2 C59 49.39(5) . . ?
S1 K2 C57 129.83(3) . . ?
S3 K2 C57 70.06(3) . . ?
C61 K2 C57 42.52(5) . . ?
C60 K2 C57 49.45(5) . . ?
S2 K2 C57 140.49(4) . . ?
C62 K2 C57 23.80(5) . . ?
C59 K2 C57 41.45(5) . . ?
S1 K2 C58 134.21(4) . . ?
S3 K2 C58 82.56(3) . . ?
C61 K2 C58 49.21(5) . . ?
C60 K2 C58 42.08(5) . . ?
S2 K2 C58 122.74(4) . . ?
C62 K2 C58 41.86(5) . . ?
C59 K2 C58 23.35(5) . . ?
C57 K2 C58 23.39(4) . . ?
S1 K2 K3 115.946(16) . . ?
S3 K2 K3 48.448(12) . . ?
C61 K2 K3 152.37(4) . . ?
C60 K2 K3 149.69(5) . . ?
S2 K2 K3 45.476(11) . . ?
C62 K2 K3 128.00(4) . . ?
C59 K2 K3 125.55(4) . . ?
C57 K2 K3 110.46(3) . . ?
C58 K2 K3 109.56(3) . . ?
S1 K2 K1 43.904(12) . . ?
S3 K2 K1 128.552(15) . . ?
C61 K2 K1 122.98(4) . . ?
C60 K2 K1 111.81(4) . . ?
S2 K2 K1 45.250(11) . . ?
C62 K2 K1 146.83(4) . . ?
C59 K2 K1 120.25(4) . . ?
C57 K2 K1 160.88(3) . . ?
C58 K2 K1 141.33(3) . . ?
K3 K2 K1 84.637(11) . . ?
S4 K3 S2 132.80(2) . . ?
S4 K3 C47 85.15(4) . . ?
S2 K3 C47 104.36(4) . . ?
S4 K3 S3 87.844(17) . . ?
S2 K3 S3 91.707(15) . . ?
C47 K3 S3 163.05(5) . . ?
S4 K3 C48 86.74(4) . . ?
S2 K3 C48 120.32(4) . . ?
C47 K3 C48 24.40(6) . . ?
S3 K3 C48 139.80(5) . . ?
S4 K3 C46 105.00(4) . . ?
S2 K3 C46 79.80(4) . . ?
C47 K3 C46 24.93(5) . . ?
S3 K3 C46 167.15(4) . . ?
C48 K3 C46 43.27(6) . . ?
S4 K3 C49 107.56(4) . . ?
S2 K3 C49 109.97(4) . . ?
C47 K3 C49 42.23(6) . . ?
S3 K3 C49 127.00(4) . . ?
C48 K3 C49 23.88(6) . . ?
C46 K3 C49 49.32(5) . . ?
S4 K3 C45 127.74(3) . . ?
S2 K3 C45 71.34(3) . . ?
C47 K3 C45 42.91(4) . . ?
S3 K3 C45 143.28(3) . . ?
C48 K3 C45 49.54(5) . . ?
C46 K3 C45 24.28(4) . . ?
C49 K3 C45 41.73(5) . . ?
S4 K3 C50 128.79(4) . . ?
S2 K3 C50 86.63(3) . . ?
C47 K3 C50 49.30(5) . . ?
S3 K3 C50 128.18(4) . . ?
C48 K3 C50 42.05(5) . . ?
C46 K3 C50 42.36(5) . . ?
C49 K3 C50 23.46(5) . . ?
C45 K3 C50 23.77(4) . . ?
S4 K3 K2 115.584(18) . . ?
S2 K3 K2 47.051(11) . . ?
C47 K3 K2 151.26(4) . . ?
S3 K3 K2 44.691(11) . . ?
C48 K3 K2 157.41(4) . . ?
C46 K3 K2 126.38(3) . . ?
C49 K3 K2 134.30(4) . . ?
C45 K3 K2 112.01(3) . . ?
C50 K3 K2 115.52(3) . . ?
S4 K3 K4 43.742(13) . . ?
S2 K3 K4 125.564(15) . . ?
C47 K3 K4 124.13(4) . . ?
S3 K3 K4 44.956(11) . . ?
C48 K3 K4 113.84(4) . . ?
C46 K3 K4 147.60(3) . . ?
C49 K3 K4 122.06(4) . . ?
C45 K3 K4 163.05(3) . . ?
C50 K3 K4 142.89(3) . . ?
K2 K3 K4 83.125(11) . . ?
S4 K4 S3 90.316(17) . . ?
S4 K4 C76 113.71(6) . . ?
S3 K4 C76 116.13(4) . . ?
S4 K4 C87 105.60(4) . . ?
S3 K4 C87 111.83(4) . . ?
C76 K4 C87 115.99(7) . . ?
S4 K4 C77 138.67(6) . . ?
S3 K4 C77 107.79(4) . . ?
C76 K4 C77 24.97(8) . . ?
C87 K4 C77 101.56(7) . . ?
S4 K4 C75 98.73(5) . . ?
S3 K4 C75 98.23(4) . . ?
C76 K4 C75 24.70(7) . . ?
C87 K4 C75 140.69(7) . . ?
C77 K4 C75 43.20(8) . . ?
S4 K4 C86 80.69(4) . . ?
S3 K4 C86 114.43(4) . . ?
C76 K4 C86 126.93(6) . . ?
C87 K4 C86 24.98(5) . . ?
C77 K4 C86 121.10(6) . . ?
C75 K4 C86 147.32(5) . . ?
S4 K4 C88 119.78(4) . . ?
S3 K4 C88 127.46(4) . . ?
C76 K4 C88 91.37(7) . . ?
C87 K4 C88 24.64(6) . . ?
C77 K4 C88 78.31(6) . . ?
C75 K4 C88 116.07(7) . . ?
C86 K4 C88 43.59(5) . . ?
S4 K4 C78 146.02(5) . . ?
S3 K4 C78 83.72(4) . . ?
C76 K4 C78 43.36(6) . . ?
C87 K4 C78 107.67(6) . . ?
C77 K4 C78 24.44(5) . . ?
C75 K4 C78 49.64(6) . . ?
C86 K4 C78 132.03(6) . . ?
C88 K4 C78 89.46(6) . . ?
S4 K4 C85 70.36(3) . . ?
S3 K4 C85 134.04(3) . . ?
C76 K4 C85 109.82(5) . . ?
C87 K4 C85 42.74(5) . . ?
C77 K4 C85 114.16(5) . . ?
C75 K4 C85 125.06(5) . . ?
C86 K4 C85 24.23(4) . . ?
C88 K4 C85 49.48(5) . . ?
C78 K4 C85 134.53(5) . . ?
S4 K4 C74 104.15(4) . . ?
S3 K4 C74 74.89(4) . . ?
C76 K4 C74 42.91(6) . . ?
C87 K4 C74 149.40(6) . . ?
C77 K4 C74 49.59(6) . . ?
C75 K4 C74 24.01(5) . . ?
C86 K4 C74 169.77(5) . . ?
C88 K4 C74 127.81(6) . . ?
C78 K4 C74 42.03(6) . . ?
C85 K4 C74 149.03(5) . . ?
S4 K4 C89 107.21(4) . . ?
S3 K4 C89 151.13(4) . . ?
C76 K4 C89 78.19(6) . . ?
C87 K4 C89 42.06(5) . . ?
C77 K4 C89 74.12(6) . . ?
C75 K4 C89 101.43(6) . . ?
C86 K4 C89 49.25(5) . . ?
C88 K4 C89 23.67(5) . . ?
C78 K4 C89 93.09(5) . . ?
C85 K4 C89 41.44(5) . . ?
C74 K4 C89 120.53(5) . . ?
Al1 S1 K2 156.21(3) . . ?
Al1 S1 K1 104.63(2) . . ?
K2 S1 K1 93.191(17) . . ?
Al2 S2 K3 103.76(2) . . ?
Al2 S2 K1 103.49(2) . . ?
K3 S2 K1 142.008(19) . . ?
Al2 S2 K2 139.97(3) . . ?
K3 S2 K2 87.473(15) . . ?
K1 S2 K2 88.415(15) . . ?
Al3 S3 K2 106.39(2) . . ?
Al3 S3 K4 104.34(2) . . ?
K2 S3 K4 140.05(2) . . ?
Al3 S3 K3 138.01(3) . . ?
K2 S3 K3 86.861(16) . . ?
K4 S3 K3 87.091(15) . . ?
Al4 S4 K3 152.25(3) . . ?
Al4 S4 K4 106.12(3) . . ?
K3 S4 K4 93.007(17) . . ?
O1 Si1 N1 106.89(7) . . ?
O1 Si1 C14 110.18(10) . . ?
N1 Si1 C14 112.03(9) . . ?
O1 Si1 C13 106.52(10) . . ?
N1 Si1 C13 114.50(9) . . ?
C14 Si1 C13 106.58(11) . . ?
O1 Si2 N2 107.69(7) . . ?
O1 Si2 C15 108.82(8) . . ?
N2 Si2 C15 110.24(8) . . ?
O1 Si2 C16 107.07(9) . . ?
N2 Si2 C16 111.97(9) . . ?
C15 Si2 C16 110.89(9) . . ?
O2 Si3 N3 107.40(7) . . ?
O2 Si3 C41 110.74(9) . . ?
N3 Si3 C41 111.16(9) . . ?
O2 Si3 C42 104.94(9) . . ?
N3 Si3 C42 111.95(9) . . ?
C41 Si3 C42 110.43(11) . . ?
O2 Si4 N4 105.42(7) . . ?
O2 Si4 C44 111.44(8) . . ?
N4 Si4 C44 111.96(8) . . ?
O2 Si4 C43 108.20(9) . . ?
N4 Si4 C43 115.52(9) . . ?
C44 Si4 C43 104.38(9) . . ?
O3 Si5 N5 106.73(8) . . ?
O3 Si5 C69 110.34(10) . . ?
N5 Si5 C69 110.95(9) . . ?
O3 Si5 C70 106.23(11) . . ?
N5 Si5 C70 115.01(10) . . ?
C69 Si5 C70 107.47(11) . . ?
O3 Si6 N6 106.40(8) . . ?
O3 Si6 C71 109.79(10) . . ?
N6 Si6 C71 111.06(9) . . ?
O3 Si6 C72 105.45(10) . . ?
N6 Si6 C72 112.76(10) . . ?
C71 Si6 C72 111.10(12) . . ?
O4 Si7 N7 107.82(7) . . ?
O4 Si7 C97 109.27(9) . . ?
N7 Si7 C97 111.49(9) . . ?
O4 Si7 C98 106.07(9) . . ?
N7 Si7 C98 112.69(8) . . ?
C97 Si7 C98 109.32(10) . . ?
O4 Si8 N8 106.16(7) . . ?
O4 Si8 C100 111.80(8) . . ?
N8 Si8 C100 111.63(9) . . ?
O4 Si8 C99 106.72(9) . . ?
N8 Si8 C99 114.29(9) . . ?
C100 Si8 C99 106.24(10) . . ?
N2 Al1 N1 108.80(7) . . ?
N2 Al1 S1 122.45(5) . . ?
N1 Al1 S1 128.69(6) . . ?
N4 Al2 N3 109.65(7) . . ?
N4 Al2 S2 127.17(5) . . ?
N3 Al2 S2 123.17(5) . . ?
N6 Al3 N5 110.00(8) . . ?
N6 Al3 S3 123.44(6) . . ?
N5 Al3 S3 126.54(6) . . ?
N8 Al4 N7 108.90(7) . . ?
N8 Al4 S4 127.34(6) . . ?
N7 Al4 S4 123.68(5) . . ?
Si1 O1 Si2 135.19(8) . . ?
Si3 O2 Si4 135.06(8) . . ?
Si5 O3 Si6 137.74(10) . . ?
Si7 O4 Si8 134.31(8) . . ?
C1 N1 Si1 117.97(11) . . ?
C1 N1 Al1 117.45(11) . . ?
Si1 N1 Al1 124.57(9) . . ?
C17 N2 Si2 120.03(11) . . ?
C17 N2 Al1 118.76(11) . . ?
Si2 N2 Al1 120.47(8) . . ?
C29 N3 Si3 123.15(11) . . ?
C29 N3 Al2 117.78(11) . . ?
Si3 N3 Al2 119.06(8) . . ?
C45 N4 Si4 118.72(11) . . ?
C45 N4 Al2 119.16(11) . . ?
Si4 N4 Al2 121.64(8) . . ?
C57 N5 Si5 119.43(12) . . ?
C57 N5 Al3 117.54(12) . . ?
Si5 N5 Al3 123.00(9) . . ?
C73 N6 Si6 122.86(12) . . ?
C73 N6 Al3 116.18(12) . . ?
Si6 N6 Al3 120.95(9) . . ?
C85 N7 Si7 121.16(12) . . ?
C85 N7 Al4 118.71(11) . . ?
Si7 N7 Al4 120.12(9) . . ?
C101 N8 Si8 118.77(11) . . ?
C101 N8 Al4 119.75(11) . . ?
Si8 N8 Al4 121.22(9) . . ?
C2 C1 C6 119.86(17) . . ?
C2 C1 N1 120.72(16) . . ?
C6 C1 N1 119.41(15) . . ?
C3 C2 C1 118.51(17) . . ?
C3 C2 C7 118.91(17) . . ?
C1 C2 C7 122.57(17) . . ?
C4 C3 C2 121.80(17) . . ?
C4 C3 H3 119.1 . . ?
C2 C3 H3 119.1 . . ?
C3 C4 C5 119.51(18) . . ?
C3 C4 H4 120.2 . . ?
C5 C4 H4 120.2 . . ?
C6 C5 C4 120.96(18) . . ?
C6 C5 H5 119.5 . . ?
C4 C5 H5 119.5 . . ?
C5 C6 C1 119.35(17) . . ?
C5 C6 C10 120.13(17) . . ?
C1 C6 C10 120.49(16) . . ?
C2 C7 C9 111.18(18) . . ?
C2 C7 C8 111.92(17) . . ?
C9 C7 C8 110.34(18) . . ?
C2 C7 H7 107.7 . . ?
C9 C7 H7 107.7 . . ?
C8 C7 H7 107.7 . . ?
C7 C8 H8A 109.5 . . ?
C7 C8 H8B 109.5 . . ?
H8A C8 H8B 109.5 . . ?
C7 C8 H8C 109.5 . . ?
H8A C8 H8C 109.5 . . ?
H8B C8 H8C 109.5 . . ?
C7 C9 H9A 109.5 . . ?
C7 C9 H9B 109.5 . . ?
H9A C9 H9B 109.5 . . ?
C7 C9 H9C 109.5 . . ?
H9A C9 H9C 109.5 . . ?
H9B C9 H9C 109.5 . . ?
C6 C10 C12 113.88(16) . . ?
C6 C10 C11 110.54(16) . . ?
C12 C10 C11 110.23(17) . . ?
C6 C10 H10 107.3 . . ?
C12 C10 H10 107.3 . . ?
C11 C10 H10 107.3 . . ?
C10 C11 H11A 109.5 . . ?
C10 C11 H11B 109.5 . . ?
H11A C11 H11B 109.5 . . ?
C10 C11 H11C 109.5 . . ?
H11A C11 H11C 109.5 . . ?
H11B C11 H11C 109.5 . . ?
C10 C12 H12A 109.5 . . ?
C10 C12 H12B 109.5 . . ?
H12A C12 H12B 109.5 . . ?
C10 C12 H12C 109.5 . . ?
H12A C12 H12C 109.5 . . ?
H12B C12 H12C 109.5 . . ?
Si1 C13 H13A 109.5 . . ?
Si1 C13 H13B 109.5 . . ?
H13A C13 H13B 109.5 . . ?
Si1 C13 H13C 109.5 . . ?
H13A C13 H13C 109.5 . . ?
H13B C13 H13C 109.5 . . ?
Si1 C14 H14A 109.5 . . ?
Si1 C14 H14B 109.5 . . ?
H14A C14 H14B 109.5 . . ?
Si1 C14 H14C 109.5 . . ?
H14A C14 H14C 109.5 . . ?
H14B C14 H14C 109.5 . . ?
Si2 C15 H15A 109.5 . . ?
Si2 C15 H15B 109.5 . . ?
H15A C15 H15B 109.5 . . ?
Si2 C15 H15C 109.5 . . ?
H15A C15 H15C 109.5 . . ?
H15B C15 H15C 109.5 . . ?
Si2 C16 H16A 109.5 . . ?
Si2 C16 H16B 109.5 . . ?
H16A C16 H16B 109.5 . . ?
Si2 C16 H16C 109.5 . . ?
H16A C16 H16C 109.5 . . ?
H16B C16 H16C 109.5 . . ?
C18 C17 C22 119.43(16) . . ?
C18 C17 N2 121.29(15) . . ?
C22 C17 N2 119.28(15) . . ?
C18 C17 K1 71.70(9) . . ?
C22 C17 K1 81.24(10) . . ?
N2 C17 K1 117.28(10) . . ?
C19 C18 C17 118.83(16) . . ?
C19 C18 C23 119.09(16) . . ?
C17 C18 C23 122.08(16) . . ?
C19 C18 K1 76.41(11) . . ?
C17 C18 K1 83.60(10) . . ?
C23 C18 K1 110.04(11) . . ?
C20 C19 C18 121.94(17) . . ?
C20 C19 K1 82.14(12) . . ?
C18 C19 K1 78.49(10) . . ?
C20 C19 H19 119 . . ?
C18 C19 H19 119 . . ?
K1 C19 H19 110.3 . . ?
C19 C20 C21 119.23(18) . . ?
C19 C20 K1 73.28(11) . . ?
C21 C20 K1 82.40(12) . . ?
C19 C20 H20 120.4 . . ?
C21 C20 H20 120.4 . . ?
K1 C20 H20 114.5 . . ?
C20 C21 C22 121.22(18) . . ?
C20 C21 K1 73.76(11) . . ?
C22 C21 K1 80.03(11) . . ?
C20 C21 H21 119.4 . . ?
C22 C21 H21 119.4 . . ?
K1 C21 H21 117.5 . . ?
C21 C22 C17 119.30(16) . . ?
C21 C22 C26 119.52(16) . . ?
C17 C22 C26 121.18(16) . . ?
C21 C22 K1 76.57(11) . . ?
C17 C22 K1 74.68(10) . . ?
C26 C22 K1 119.55(12) . . ?
C18 C23 C24 111.54(16) . . ?
C18 C23 C25 110.63(16) . . ?
C24 C23 C25 110.31(16) . . ?
C18 C23 H23 108.1 . . ?
C24 C23 H23 108.1 . . ?
C25 C23 H23 108.1 . . ?
C23 C24 H24A 109.5 . . ?
C23 C24 H24B 109.5 . . ?
H24A C24 H24B 109.5 . . ?
C23 C24 H24C 109.5 . . ?
H24A C24 H24C 109.5 . . ?
H24B C24 H24C 109.5 . . ?
C23 C25 H25A 109.5 . . ?
C23 C25 H25B 109.5 . . ?
H25A C25 H25B 109.5 . . ?
C23 C25 H25C 109.5 . . ?
H25A C25 H25C 109.5 . . ?
H25B C25 H25C 109.5 . . ?
C22 C26 C28 113.19(17) . . ?
C22 C26 C27 110.50(16) . . ?
C28 C26 C27 110.10(17) . . ?
C22 C26 H26 107.6 . . ?
C28 C26 H26 107.6 . . ?
C27 C26 H26 107.6 . . ?
C26 C27 H27A 109.5 . . ?
C26 C27 H27B 109.5 . . ?
H27A C27 H27B 109.5 . . ?
C26 C27 H27C 109.5 . . ?
H27A C27 H27C 109.5 . . ?
H27B C27 H27C 109.5 . . ?
C26 C28 H28A 109.5 . . ?
C26 C28 H28B 109.5 . . ?
H28A C28 H28B 109.5 . . ?
C26 C28 H28C 109.5 . . ?
H28A C28 H28C 109.5 . . ?
H28B C28 H28C 109.5 . . ?
C30 C29 C34 119.03(16) . . ?
C30 C29 N3 121.67(16) . . ?
C34 C29 N3 119.26(16) . . ?
C30 C29 K1 72.92(10) . . ?
C34 C29 K1 78.30(10) . . ?
N3 C29 K1 117.55(10) . . ?
C31 C30 C29 119.04(18) . . ?
C31 C30 C35 118.90(17) . . ?
C29 C30 C35 122.06(17) . . ?
C31 C30 K1 72.10(10) . . ?
C29 C30 K1 83.21(10) . . ?
C35 C30 K1 114.58(12) . . ?
C32 C31 C30 121.52(18) . . ?
C32 C31 K1 77.61(11) . . ?
C30 C31 K1 83.22(11) . . ?
C32 C31 H31 119.2 . . ?
C30 C31 H31 119.2 . . ?
K1 C31 H31 109.9 . . ?
C31 C32 C33 119.42(18) . . ?
C31 C32 K1 77.51(11) . . ?
C33 C32 K1 83.00(12) . . ?
C31 C32 H32 120.3 . . ?
C33 C32 H32 120.3 . . ?
K1 C32 H32 109.6 . . ?
C32 C33 C34 121.37(19) . . ?
C32 C33 K1 72.67(11) . . ?
C34 C33 K1 84.01(11) . . ?
C32 C33 H33 119.3 . . ?
C34 C33 H33 119.3 . . ?
K1 C33 H33 114.2 . . ?
C33 C34 C29 119.61(18) . . ?
C33 C34 C38 118.66(18) . . ?
C29 C34 C38 121.72(16) . . ?
C33 C34 K1 72.48(11) . . ?
C29 C34 K1 78.12(10) . . ?
C38 C34 K1 118.96(12) . . ?
C30 C35 C36 112.02(18) . . ?
C30 C35 C37 110.94(18) . . ?
C36 C35 C37 110.60(18) . . ?
C30 C35 H35 107.7 . . ?
C36 C35 H35 107.7 . . ?
C37 C35 H35 107.7 . . ?
C35 C36 H36A 109.5 . . ?
C35 C36 H36B 109.5 . . ?
H36A C36 H36B 109.5 . . ?
C35 C36 H36C 109.5 . . ?
H36A C36 H36C 109.5 . . ?
H36B C36 H36C 109.5 . . ?
C35 C37 H37A 109.5 . . ?
C35 C37 H37B 109.5 . . ?
H37A C37 H37B 109.5 . . ?
C35 C37 H37C 109.5 . . ?
H37A C37 H37C 109.5 . . ?
H37B C37 H37C 109.5 . . ?
C34 C38 C39 112.98(18) . . ?
C34 C38 C40 110.59(17) . . ?
C39 C38 C40 110.46(19) . . ?
C34 C38 H38 107.5 . . ?
C39 C38 H38 107.5 . . ?
C40 C38 H38 107.5 . . ?
C38 C39 H39A 109.5 . . ?
C38 C39 H39B 109.5 . . ?
H39A C39 H39B 109.5 . . ?
C38 C39 H39C 109.5 . . ?
H39A C39 H39C 109.5 . . ?
H39B C39 H39C 109.5 . . ?
C38 C40 H40A 109.5 . . ?
C38 C40 H40B 109.5 . . ?
H40A C40 H40B 109.5 . . ?
C38 C40 H40C 109.5 . . ?
H40A C40 H40C 109.5 . . ?
H40B C40 H40C 109.5 . . ?
Si3 C41 H41A 109.5 . . ?
Si3 C41 H41B 109.5 . . ?
H41A C41 H41B 109.5 . . ?
Si3 C41 H41C 109.5 . . ?
H41A C41 H41C 109.5 . . ?
H41B C41 H41C 109.5 . . ?
Si3 C42 H42A 109.5 . . ?
Si3 C42 H42B 109.5 . . ?
H42A C42 H42B 109.5 . . ?
Si3 C42 H42C 109.5 . . ?
H42A C42 H42C 109.5 . . ?
H42B C42 H42C 109.5 . . ?
Si4 C43 H43A 109.5 . . ?
Si4 C43 H43B 109.5 . . ?
H43A C43 H43B 109.5 . . ?
Si4 C43 H43C 109.5 . . ?
H43A C43 H43C 109.5 . . ?
H43B C43 H43C 109.5 . . ?
Si4 C44 H44A 109.5 . . ?
Si4 C44 H44B 109.5 . . ?
H44A C44 H44B 109.5 . . ?
Si4 C44 H44C 109.5 . . ?
H44A C44 H44C 109.5 . . ?
H44B C44 H44C 109.5 . . ?
C46 C45 C50 119.70(17) . . ?
C46 C45 N4 120.62(17) . . ?
C50 C45 N4 119.68(16) . . ?
C46 C45 K3 73.25(10) . . ?
C50 C45 K3 80.48(10) . . ?
N4 C45 K3 117.40(10) . . ?
C47 C46 C45 118.98(19) . . ?
C47 C46 C51 118.70(18) . . ?
C45 C46 C51 122.32(17) . . ?
C47 C46 K3 74.56(12) . . ?
C45 C46 K3 82.46(11) . . ?
C51 C46 K3 113.29(11) . . ?
C48 C47 C46 121.3(2) . . ?
C48 C47 K3 80.68(14) . . ?
C46 C47 K3 80.52(11) . . ?
C48 C47 H47 119.3 . . ?
C46 C47 H47 119.3 . . ?
K3 C47 H47 109.5 . . ?
C47 C48 C49 119.75(19) . . ?
C47 C48 K3 74.91(13) . . ?
C49 C48 K3 82.88(13) . . ?
C47 C48 H48 120.1 . . ?
C49 C48 H48 120.1 . . ?
K3 C48 H48 112.5 . . ?
C48 C49 C50 121.2(2) . . ?
C48 C49 K3 73.25(13) . . ?
C50 C49 K3 80.69(12) . . ?
C48 C49 H49 119.4 . . ?
C50 C49 H49 119.4 . . ?
K3 C49 H49 117.3 . . ?
C49 C50 C45 119.07(18) . . ?
C49 C50 C54 119.63(19) . . ?
C45 C50 C54 121.24(16) . . ?
C49 C50 K3 75.84(12) . . ?
C45 C50 K3 75.76(10) . . ?
C54 C50 K3 116.50(12) . . ?
C46 C51 C53 111.6(2) . . ?
C46 C51 C52 111.33(18) . . ?
C53 C51 C52 109.99(19) . . ?
C46 C51 H51 107.9 . . ?
C53 C51 H51 107.9 . . ?
C52 C51 H51 107.9 . . ?
C51 C52 H52A 109.5 . . ?
C51 C52 H52B 109.5 . . ?
H52A C52 H52B 109.5 . . ?
C51 C52 H52C 109.5 . . ?
H52A C52 H52C 109.5 . . ?
H52B C52 H52C 109.5 . . ?
C51 C53 H53A 109.5 . . ?
C51 C53 H53B 109.5 . . ?
H53A C53 H53B 109.5 . . ?
C51 C53 H53C 109.5 . . ?
H53A C53 H53C 109.5 . . ?
H53B C53 H53C 109.5 . . ?
C55 C54 C50 110.16(17) . . ?
C55 C54 C56 110.2(2) . . ?
C50 C54 C56 113.60(18) . . ?
C55 C54 H54 107.5 . . ?
C50 C54 H54 107.5 . . ?
C56 C54 H54 107.5 . . ?
C54 C55 H55A 109.5 . . ?
C54 C55 H55B 109.5 . . ?
H55A C55 H55B 109.5 . . ?
C54 C55 H55C 109.5 . . ?
H55A C55 H55C 109.5 . . ?
H55B C55 H55C 109.5 . . ?
C54 C56 H56A 109.5 . . ?
C54 C56 H56B 109.5 . . ?
H56A C56 H56B 109.5 . . ?
C54 C56 H56C 109.5 . . ?
H56A C56 H56C 109.5 . . ?
H56B C56 H56C 109.5 . . ?
C62 C57 C58 120.16(17) . . ?
C62 C57 N5 120.58(17) . . ?
C58 C57 N5 119.27(17) . . ?
C62 C57 K2 72.16(11) . . ?
C58 C57 K2 79.98(11) . . ?
N5 C57 K2 118.48(11) . . ?
C59 C58 C57 118.80(19) . . ?
C59 C58 C63 119.94(19) . . ?
C57 C58 C63 121.22(17) . . ?
C59 C58 K2 72.78(12) . . ?
C57 C58 K2 76.64(11) . . ?
C63 C58 K2 119.24(12) . . ?
C60 C59 C58 121.1(2) . . ?
C60 C59 K2 70.69(13) . . ?
C58 C59 K2 83.87(12) . . ?
C60 C59 H59 119.4 . . ?
C58 C59 H59 119.4 . . ?
K2 C59 H59 116.4 . . ?
C61 C60 C59 120.0(2) . . ?
C61 C60 K2 76.41(13) . . ?
C59 C60 K2 85.14(13) . . ?
C61 C60 H60 120 . . ?
C59 C60 H60 120 . . ?
K2 C60 H60 108.6 . . ?
C60 C61 C62 121.0(2) . . ?
C60 C61 K2 78.54(13) . . ?
C62 C61 K2 83.61(12) . . ?
C60 C61 H61 119.5 . . ?
C62 C61 H61 119.5 . . ?
K2 C61 H61 108.4 . . ?
C61 C62 C57 118.9(2) . . ?
C61 C62 C66 118.7(2) . . ?
C57 C62 C66 122.36(18) . . ?
C61 C62 K2 71.51(12) . . ?
C57 C62 K2 84.04(12) . . ?
C66 C62 K2 114.38(14) . . ?
C58 C63 C64 110.28(18) . . ?
C58 C63 C65 114.25(19) . . ?
C64 C63 C65 109.19(19) . . ?
C58 C63 H63 107.6 . . ?
C64 C63 H63 107.6 . . ?
C65 C63 H63 107.6 . . ?
C63 C64 H64A 109.5 . . ?
C63 C64 H64B 109.5 . . ?
H64A C64 H64B 109.5 . . ?
C63 C64 H64C 109.5 . . ?
H64A C64 H64C 109.5 . . ?
H64B C64 H64C 109.5 . . ?
C63 C65 H65A 109.5 . . ?
C63 C65 H65B 109.5 . . ?
H65A C65 H65B 109.5 . . ?
C63 C65 H65C 109.5 . . ?
H65A C65 H65C 109.5 . . ?
H65B C65 H65C 109.5 . . ?
C62 C66 C67 110.8(2) . . ?
C62 C66 C68 110.3(2) . . ?
C67 C66 C68 111.7(2) . . ?
C62 C66 H66 108 . . ?
C67 C66 H66 108 . . ?
C68 C66 H66 108 . . ?
C66 C67 H67A 109.5 . . ?
C66 C67 H67B 109.5 . . ?
H67A C67 H67B 109.5 . . ?
C66 C67 H67C 109.5 . . ?
H67A C67 H67C 109.5 . . ?
H67B C67 H67C 109.5 . . ?
C66 C68 H68A 109.5 . . ?
C66 C68 H68B 109.5 . . ?
H68A C68 H68B 109.5 . . ?
C66 C68 H68C 109.5 . . ?
H68A C68 H68C 109.5 . . ?
H68B C68 H68C 109.5 . . ?
Si5 C69 H69A 109.5 . . ?
Si5 C69 H69B 109.5 . . ?
H69A C69 H69B 109.5 . . ?
Si5 C69 H69C 109.5 . . ?
H69A C69 H69C 109.5 . . ?
H69B C69 H69C 109.5 . . ?
Si5 C70 H70A 109.5 . . ?
Si5 C70 H70B 109.5 . . ?
H70A C70 H70B 109.5 . . ?
Si5 C70 H70C 109.5 . . ?
H70A C70 H70C 109.5 . . ?
H70B C70 H70C 109.5 . . ?
Si6 C71 H71A 109.5 . . ?
Si6 C71 H71B 109.5 . . ?
H71A C71 H71B 109.5 . . ?
Si6 C71 H71C 109.5 . . ?
H71A C71 H71C 109.5 . . ?
H71B C71 H71C 109.5 . . ?
Si6 C72 H72A 109.5 . . ?
Si6 C72 H72B 109.5 . . ?
H72A C72 H72B 109.5 . . ?
Si6 C72 H72C 109.5 . . ?
H72A C72 H72C 109.5 . . ?
H72B C72 H72C 109.5 . . ?
C78 C73 C74 119.99(19) . . ?
C78 C73 N6 119.07(19) . . ?
C74 C73 N6 120.91(19) . . ?
C78 C73 K4 74.27(11) . . ?
C74 C73 K4 76.15(11) . . ?
N6 C73 K4 118.96(11) . . ?
C75 C74 C73 118.6(2) . . ?
C75 C74 C79 118.9(2) . . ?
C73 C74 C79 122.46(18) . . ?
C75 C74 K4 70.86(12) . . ?
C73 C74 K4 80.27(12) . . ?
C79 C74 K4 119.76(13) . . ?
C76 C75 C74 121.5(2) . . ?
C76 C75 K4 73.32(13) . . ?
C74 C75 K4 85.12(12) . . ?
C76 C75 H75 119.2 . . ?
C74 C75 H75 119.2 . . ?
K4 C75 H75 112.4 . . ?
C75 C76 C77 119.9(2) . . ?
C75 C76 K4 81.98(13) . . ?
C77 C76 K4 79.80(13) . . ?
C75 C76 H76 120.1 . . ?
C77 C76 H76 120.1 . . ?
K4 C76 H76 108.4 . . ?
C76 C77 C78 121.3(2) . . ?
C76 C77 K4 75.23(14) . . ?
C78 C77 K4 85.03(13) . . ?
C76 C77 H77 119.3 . . ?
C78 C77 H77 119.3 . . ?
K4 C77 H77 110.4 . . ?
C77 C78 C73 118.7(2) . . ?
C77 C78 C82 119.9(2) . . ?
C73 C78 C82 121.43(19) . . ?
C77 C78 K4 70.54(13) . . ?
C73 C78 K4 82.10(12) . . ?
C82 C78 K4 116.85(14) . . ?
C74 C79 C80 112.0(2) . . ?
C74 C79 C81 110.66(19) . . ?
C80 C79 C81 110.2(2) . . ?
C74 C79 H79 107.9 . . ?
C80 C79 H79 107.9 . . ?
C81 C79 H79 107.9 . . ?
C79 C80 H80A 109.5 . . ?
C79 C80 H80B 109.5 . . ?
H80A C80 H80B 109.5 . . ?
C79 C80 H80C 109.5 . . ?
H80A C80 H80C 109.5 . . ?
H80B C80 H80C 109.5 . . ?
C79 C81 H81A 109.5 . . ?
C79 C81 H81B 109.5 . . ?
H81A C81 H81B 109.5 . . ?
C79 C81 H81C 109.5 . . ?
H81A C81 H81C 109.5 . . ?
H81B C81 H81C 109.5 . . ?
C78 C82 C84 114.0(2) . . ?
C78 C82 C83 110.4(2) . . ?
C84 C82 C83 110.4(3) . . ?
C78 C82 H82 107.2 . . ?
C84 C82 H82 107.2 . . ?
C83 C82 H82 107.2 . . ?
C82 C83 H83A 109.5 . . ?
C82 C83 H83B 109.5 . . ?
H83A C83 H83B 109.5 . . ?
C82 C83 H83C 109.5 . . ?
H83A C83 H83C 109.5 . . ?
H83B C83 H83C 109.5 . . ?
C82 C84 H84A 109.5 . . ?
C82 C84 H84B 109.5 . . ?
H84A C84 H84B 109.5 . . ?
C82 C84 H84C 109.5 . . ?
H84A C84 H84C 109.5 . . ?
H84B C84 H84C 109.5 . . ?
C86 C85 C90 119.02(17) . . ?
C86 C85 N7 121.49(16) . . ?
C90 C85 N7 119.49(16) . . ?
C86 C85 K4 71.18(10) . . ?
C90 C85 K4 81.80(10) . . ?
N7 C85 K4 117.20(11) . . ?
C87 C86 C85 119.09(18) . . ?
C87 C86 C91 118.16(17) . . ?
C85 C86 C91 122.74(17) . . ?
C87 C86 K4 74.85(11) . . ?
C85 C86 K4 84.59(11) . . ?
C91 C86 K4 111.37(12) . . ?
C88 C87 C86 121.75(19) . . ?
C88 C87 K4 81.57(13) . . ?
C86 C87 K4 80.17(12) . . ?
C88 C87 H87 119.1 . . ?
C86 C87 H87 119.1 . . ?
K4 C87 H87 109 . . ?
C89 C88 C87 118.98(19) . . ?
C89 C88 K4 83.97(13) . . ?
C87 C88 K4 73.80(12) . . ?
C89 C88 H88 120.5 . . ?
C87 C88 H88 120.5 . . ?
K4 C88 H88 112.2 . . ?
C88 C89 C90 121.26(19) . . ?
C88 C89 K4 72.37(12) . . ?
C90 C89 K4 81.91(12) . . ?
C88 C89 H89 119.4 . . ?
C90 C89 H89 119.4 . . ?
K4 C89 H89 116.9 . . ?
C89 C90 C85 119.89(18) . . ?
C89 C90 C94 118.87(18) . . ?
C85 C90 C94 121.24(18) . . ?
C89 C90 K4 75.06(11) . . ?
C85 C90 K4 74.75(10) . . ?
C94 C90 K4 120.72(12) . . ?
C86 C91 C93 110.0(2) . . ?
C86 C91 C92 111.72(17) . . ?
C93 C91 C92 110.80(18) . . ?
C86 C91 H91 108.1 . . ?
C93 C91 H91 108.1 . . ?
C92 C91 H91 108.1 . . ?
C91 C92 H92A 109.5 . . ?
C91 C92 H92B 109.5 . . ?
H92A C92 H92B 109.5 . . ?
C91 C92 H92C 109.5 . . ?
H92A C92 H92C 109.5 . . ?
H92B C92 H92C 109.5 . . ?
C91 C93 H93A 109.5 . . ?
C91 C93 H93B 109.5 . . ?
H93A C93 H93B 109.5 . . ?
C91 C93 H93C 109.5 . . ?
H93A C93 H93C 109.5 . . ?
H93B C93 H93C 109.5 . . ?
C90 C94 C95 110.72(16) . . ?
C90 C94 C96 113.34(19) . . ?
C95 C94 C96 110.15(18) . . ?
C90 C94 H94 107.5 . . ?
C95 C94 H94 107.5 . . ?
C96 C94 H94 107.5 . . ?
C94 C95 H95A 109.5 . . ?
C94 C95 H95B 109.5 . . ?
H95A C95 H95B 109.5 . . ?
C94 C95 H95C 109.5 . . ?
H95A C95 H95C 109.5 . . ?
H95B C95 H95C 109.5 . . ?
C94 C96 H96A 109.5 . . ?
C94 C96 H96B 109.5 . . ?
H96A C96 H96B 109.5 . . ?
C94 C96 H96C 109.5 . . ?
H96A C96 H96C 109.5 . . ?
H96B C96 H96C 109.5 . . ?
Si7 C97 H97A 109.5 . . ?
Si7 C97 H97B 109.5 . . ?
H97A C97 H97B 109.5 . . ?
Si7 C97 H97C 109.5 . . ?
H97A C97 H97C 109.5 . . ?
H97B C97 H97C 109.5 . . ?
Si7 C98 H98A 109.5 . . ?
Si7 C98 H98B 109.5 . . ?
H98A C98 H98B 109.5 . . ?
Si7 C98 H98C 109.5 . . ?
H98A C98 H98C 109.5 . . ?
H98B C98 H98C 109.5 . . ?
Si8 C99 H99A 109.5 . . ?
Si8 C99 H99B 109.5 . . ?
H99A C99 H99B 109.5 . . ?
Si8 C99 H99C 109.5 . . ?
H99A C99 H99C 109.5 . . ?
H99B C99 H99C 109.5 . . ?
Si8 C100 H10A 109.5 . . ?
Si8 C100 H10B 109.5 . . ?
H10A C100 H10B 109.5 . . ?
Si8 C100 H10C 109.5 . . ?
H10A C100 H10C 109.5 . . ?
H10B C100 H10C 109.5 . . ?
C106 C101 C102 120.13(18) . . ?
C106 C101 N8 120.87(17) . . ?
C102 C101 N8 119.00(17) . . ?
C103 C102 C101 118.94(19) . . ?
C103 C102 C107 119.68(18) . . ?
C101 C102 C107 121.38(18) . . ?
C104 C103 C102 121.2(2) . . ?
C104 C103 H103 119.4 . . ?
C102 C103 H103 119.4 . . ?
C105 C104 C103 119.7(2) . . ?
C105 C104 H104 120.2 . . ?
C103 C104 H104 120.2 . . ?
C104 C105 C106 121.3(2) . . ?
C104 C105 H105 119.3 . . ?
C106 C105 H105 119.3 . . ?
C105 C106 C101 118.76(19) . . ?
C105 C106 C110 118.54(18) . . ?
C101 C106 C110 122.68(18) . . ?
C102 C107 C108 113.6(2) . . ?
C102 C107 C109 111.30(16) . . ?
C108 C107 C109 109.76(19) . . ?
C102 C107 H107 107.3 . . ?
C108 C107 H107 107.3 . . ?
C109 C107 H107 107.3 . . ?
C107 C108 H10D 109.5 . . ?
C107 C108 H10E 109.5 . . ?
H10D C108 H10E 109.5 . . ?
C107 C108 H10F 109.5 . . ?
H10D C108 H10F 109.5 . . ?
H10E C108 H10F 109.5 . . ?
C107 C109 H10G 109.5 . . ?
C107 C109 H10H 109.5 . . ?
H10G C109 H10H 109.5 . . ?
C107 C109 H10I 109.5 . . ?
H10G C109 H10I 109.5 . . ?
H10H C109 H10I 109.5 . . ?
C106 C110 C112 112.06(17) . . ?
C106 C110 C111 110.51(19) . . ?
C112 C110 C111 110.9(2) . . ?
C106 C110 H110 107.7 . . ?
C112 C110 H110 107.7 . . ?
C111 C110 H110 107.7 . . ?
C110 C111 H11D 109.5 . . ?
C110 C111 H11E 109.5 . . ?
H11D C111 H11E 109.5 . . ?
C110 C111 H11F 109.5 . . ?
H11D C111 H11F 109.5 . . ?
H11E C111 H11F 109.5 . . ?
C110 C112 H11G 109.5 . . ?
C110 C112 H11H 109.5 . . ?
H11G C112 H11H 109.5 . . ?
C110 C112 H11I 109.5 . . ?
H11G C112 H11I 109.5 . . ?
H11H C112 H11I 109.5 . . ?

loop_
_geom_bond_atom_site_label_1
_geom_bond_atom_site_label_2
_geom_bond_distance
_geom_bond_site_symmetry_2
_geom_bond_publ_flag
K1 S1 3.0753(6) . ?
K1 S2 3.1458(6) . ?
K1 C19 3.187(2) . ?
K1 C31 3.2029(19) . ?
K1 C32 3.2040(19) . ?
K1 C18 3.2130(17) . ?
K1 C20 3.297(2) . ?
K1 C33 3.331(2) . ?
K1 C30 3.3423(18) . ?
K1 C17 3.3629(17) . ?
K1 C21 3.4033(19) . ?
K1 C22 3.4462(18) . ?
K2 S1 3.0191(6) . ?
K2 S3 3.0803(6) . ?
K2 C61 3.164(2) . ?
K2 C60 3.191(2) . ?
K2 S2 3.2043(6) . ?
K2 C62 3.316(2) . ?
K2 C59 3.369(2) . ?
K2 C57 3.4645(19) . ?
K2 C58 3.507(2) . ?
K2 K3 4.3734(6) . ?
K3 S4 3.0247(6) . ?
K3 S2 3.1211(6) . ?
K3 C47 3.208(2) . ?
K3 S3 3.2778(7) . ?
K3 C48 3.279(2) . ?
K3 C46 3.2831(19) . ?
K3 C49 3.398(2) . ?
K3 C45 3.3989(18) . ?
K3 C50 3.4584(19) . ?
K3 K4 4.4082(6) . ?
K4 S4 3.0521(7) . ?
K4 S3 3.1187(6) . ?
K4 C76 3.147(2) . ?
K4 C87 3.194(2) . ?
K4 C77 3.203(2) . ?
K4 C75 3.253(2) . ?
K4 C86 3.2601(19) . ?
K4 C88 3.290(2) . ?
K4 C78 3.384(2) . ?
K4 C85 3.4288(17) . ?
K4 C74 3.431(2) . ?
K4 C89 3.433(2) . ?
S1 Al1 2.0873(7) . ?
S2 Al2 2.0957(7) . ?
S3 Al3 2.1039(7) . ?
S4 Al4 2.0857(7) . ?
Si1 O1 1.6381(14) . ?
Si1 N1 1.7332(15) . ?
Si1 C14 1.856(2) . ?
Si1 C13 1.872(2) . ?
Si2 O1 1.6390(14) . ?
Si2 N2 1.7288(14) . ?
Si2 C15 1.855(2) . ?
Si2 C16 1.859(2) . ?
Si3 O2 1.6385(13) . ?
Si3 N3 1.7298(15) . ?
Si3 C41 1.847(2) . ?
Si3 C42 1.868(2) . ?
Si4 O2 1.6497(13) . ?
Si4 N4 1.7362(15) . ?
Si4 C44 1.8595(19) . ?
Si4 C43 1.868(2) . ?
Si5 O3 1.6297(15) . ?
Si5 N5 1.7387(16) . ?
Si5 C69 1.854(2) . ?
Si5 C70 1.857(2) . ?
Si6 O3 1.6372(15) . ?
Si6 N6 1.7324(16) . ?
Si6 C71 1.855(2) . ?
Si6 C72 1.863(3) . ?
Si7 O4 1.6397(13) . ?
Si7 N7 1.7335(15) . ?
Si7 C97 1.853(2) . ?
Si7 C98 1.869(2) . ?
Si8 O4 1.6428(14) . ?
Si8 N8 1.7331(14) . ?
Si8 C100 1.854(2) . ?
Si8 C99 1.867(2) . ?
Al1 N2 1.8154(15) . ?
Al1 N1 1.8182(15) . ?
Al2 N4 1.8175(15) . ?
Al2 N3 1.8234(15) . ?
Al3 N6 1.8113(16) . ?
Al3 N5 1.8158(16) . ?
Al4 N8 1.8170(15) . ?
Al4 N7 1.8304(16) . ?
N1 C1 1.442(2) . ?
N2 C17 1.430(2) . ?
N3 C29 1.435(2) . ?
N4 C45 1.441(2) . ?
N5 C57 1.444(2) . ?
N6 C73 1.437(2) . ?
N7 C85 1.432(2) . ?
N8 C101 1.444(2) . ?
C1 C2 1.416(2) . ?
C1 C6 1.416(3) . ?
C2 C3 1.393(3) . ?
C2 C7 1.518(3) . ?
C3 C4 1.381(3) . ?
C3 H3 0.95 . ?
C4 C5 1.392(3) . ?
C4 H4 0.95 . ?
C5 C6 1.387(3) . ?
C5 H5 0.95 . ?
C6 C10 1.523(2) . ?
C7 C9 1.530(3) . ?
C7 C8 1.538(3) . ?
C7 H7 1 . ?
C8 H8A 0.98 . ?
C8 H8B 0.98 . ?
C8 H8C 0.98 . ?
C9 H9A 0.98 . ?
C9 H9B 0.98 . ?
C9 H9C 0.98 . ?
C10 C12 1.527(3) . ?
C10 C11 1.530(3) . ?
C10 H10 1 . ?
C11 H11A 0.98 . ?
C11 H11B 0.98 . ?
C11 H11C 0.98 . ?
C12 H12A 0.98 . ?
C12 H12B 0.98 . ?
C12 H12C 0.98 . ?
C13 H13A 0.98 . ?
C13 H13B 0.98 . ?
C13 H13C 0.98 . ?
C14 H14A 0.98 . ?
C14 H14B 0.98 . ?
C14 H14C 0.98 . ?
C15 H15A 0.98 . ?
C15 H15B 0.98 . ?
C15 H15C 0.98 . ?
C16 H16A 0.98 . ?
C16 H16B 0.98 . ?
C16 H16C 0.98 . ?
C17 C18 1.414(2) . ?
C17 C22 1.423(2) . ?
C18 C19 1.391(3) . ?
C18 C23 1.525(2) . ?
C19 C20 1.384(3) . ?
C19 H19 0.95 . ?
C20 C21 1.388(3) . ?
C20 H20 0.95 . ?
C21 C22 1.390(3) . ?
C21 H21 0.95 . ?
C22 C26 1.525(2) . ?
C23 C24 1.526(3) . ?
C23 C25 1.534(3) . ?
C23 H23 1 . ?
C24 H24A 0.98 . ?
C24 H24B 0.98 . ?
C24 H24C 0.98 . ?
C25 H25A 0.98 . ?
C25 H25B 0.98 . ?
C25 H25C 0.98 . ?
C26 C28 1.529(3) . ?
C26 C27 1.532(3) . ?
C26 H26 1 . ?
C27 H27A 0.98 . ?
C27 H27B 0.98 . ?
C27 H27C 0.98 . ?
C28 H28A 0.98 . ?
C28 H28B 0.98 . ?
C28 H28C 0.98 . ?
C29 C30 1.415(3) . ?
C29 C34 1.419(3) . ?
C30 C31 1.406(3) . ?
C30 C35 1.514(3) . ?
C31 C32 1.380(3) . ?
C31 H31 0.95 . ?
C32 C33 1.383(3) . ?
C32 H32 0.95 . ?
C33 C34 1.393(3) . ?
C33 H33 0.95 . ?
C34 C38 1.517(3) . ?
C35 C36 1.525(3) . ?
C35 C37 1.534(3) . ?
C35 H35 1 . ?
C36 H36A 0.98 . ?
C36 H36B 0.98 . ?
C36 H36C 0.98 . ?
C37 H37A 0.98 . ?
C37 H37B 0.98 . ?
C37 H37C 0.98 . ?
C38 C39 1.525(3) . ?
C38 C40 1.531(3) . ?
C38 H38 1 . ?
C39 H39A 0.98 . ?
C39 H39B 0.98 . ?
C39 H39C 0.98 . ?
C40 H40A 0.98 . ?
C40 H40B 0.98 . ?
C40 H40C 0.98 . ?
C41 H41A 0.98 . ?
C41 H41B 0.98 . ?
C41 H41C 0.98 . ?
C42 H42A 0.98 . ?
C42 H42B 0.98 . ?
C42 H42C 0.98 . ?
C43 H43A 0.98 . ?
C43 H43B 0.98 . ?
C43 H43C 0.98 . ?
C44 H44A 0.98 . ?
C44 H44B 0.98 . ?
C44 H44C 0.98 . ?
C45 C46 1.410(2) . ?
C45 C50 1.413(3) . ?
C46 C47 1.403(3) . ?
C46 C51 1.513(3) . ?
C47 C48 1.373(3) . ?
C47 H47 0.95 . ?
C48 C49 1.386(3) . ?
C48 H48 0.95 . ?
C49 C50 1.395(3) . ?
C49 H49 0.95 . ?
C50 C54 1.523(3) . ?
C51 C53 1.526(3) . ?
C51 C52 1.538(3) . ?
C51 H51 1 . ?
C52 H52A 0.98 . ?
C52 H52B 0.98 . ?
C52 H52C 0.98 . ?
C53 H53A 0.98 . ?
C53 H53B 0.98 . ?
C53 H53C 0.98 . ?
C54 C55 1.522(3) . ?
C54 C56 1.532(3) . ?
C54 H54 1 . ?
C55 H55A 0.98 . ?
C55 H55B 0.98 . ?
C55 H55C 0.98 . ?
C56 H56A 0.98 . ?
C56 H56B 0.98 . ?
C56 H56C 0.98 . ?
C57 C62 1.406(3) . ?
C57 C58 1.414(3) . ?
C58 C59 1.398(3) . ?
C58 C63 1.519(3) . ?
C59 C60 1.384(4) . ?
C59 H59 0.95 . ?
C60 C61 1.378(4) . ?
C60 H60 0.95 . ?
C61 C62 1.404(3) . ?
C61 H61 0.95 . ?
C62 C66 1.516(3) . ?
C63 C64 1.525(3) . ?
C63 C65 1.528(3) . ?
C63 H63 1 . ?
C64 H64A 0.98 . ?
C64 H64B 0.98 . ?
C64 H64C 0.98 . ?
C65 H65A 0.98 . ?
C65 H65B 0.98 . ?
C65 H65C 0.98 . ?
C66 C67 1.530(4) . ?
C66 C68 1.539(4) . ?
C66 H66 1 . ?
C67 H67A 0.98 . ?
C67 H67B 0.98 . ?
C67 H67C 0.98 . ?
C68 H68A 0.98 . ?
C68 H68B 0.98 . ?
C68 H68C 0.98 . ?
C69 H69A 0.98 . ?
C69 H69B 0.98 . ?
C69 H69C 0.98 . ?
C70 H70A 0.98 . ?
C70 H70B 0.98 . ?
C70 H70C 0.98 . ?
C71 H71A 0.98 . ?
C71 H71B 0.98 . ?
C71 H71C 0.98 . ?
C72 H72A 0.98 . ?
C72 H72B 0.98 . ?
C72 H72C 0.98 . ?
C73 C78 1.409(3) . ?
C73 C74 1.413(3) . ?
C74 C75 1.401(3) . ?
C74 C79 1.507(3) . ?
C75 C76 1.373(4) . ?
C75 H75 0.95 . ?
C76 C77 1.374(4) . ?
C76 H76 0.95 . ?
C77 C78 1.405(3) . ?
C77 H77 0.95 . ?
C78 C82 1.508(4) . ?
C79 C80 1.525(3) . ?
C79 C81 1.531(3) . ?
C79 H79 1 . ?
C80 H80A 0.98 . ?
C80 H80B 0.98 . ?
C80 H80C 0.98 . ?
C81 H81A 0.98 . ?
C81 H81B 0.98 . ?
C81 H81C 0.98 . ?
C82 C84 1.538(4) . ?
C82 C83 1.539(4) . ?
C82 H82 1 . ?
C83 H83A 0.98 . ?
C83 H83B 0.98 . ?
C83 H83C 0.98 . ?
C84 H84A 0.98 . ?
C84 H84B 0.98 . ?
C84 H84C 0.98 . ?
C85 C86 1.413(3) . ?
C85 C90 1.415(3) . ?
C86 C87 1.397(3) . ?
C86 C91 1.518(3) . ?
C87 C88 1.386(3) . ?
C87 H87 0.95 . ?
C88 C89 1.386(3) . ?
C88 H88 0.95 . ?
C89 C90 1.390(3) . ?
C89 H89 0.95 . ?
C90 C94 1.520(3) . ?
C91 C93 1.529(3) . ?
C91 C92 1.530(3) . ?
C91 H91 1 . ?
C92 H92A 0.98 . ?
C92 H92B 0.98 . ?
C92 H92C 0.98 . ?
C93 H93A 0.98 . ?
C93 H93B 0.98 . ?
C93 H93C 0.98 . ?
C94 C95 1.532(3) . ?
C94 C96 1.532(3) . ?
C94 H94 1 . ?
C95 H95A 0.98 . ?
C95 H95B 0.98 . ?
C95 H95C 0.98 . ?
C96 H96A 0.98 . ?
C96 H96B 0.98 . ?
C96 H96C 0.98 . ?
C97 H97A 0.98 . ?
C97 H97B 0.98 . ?
C97 H97C 0.98 . ?
C98 H98A 0.98 . ?
C98 H98B 0.98 . ?
C98 H98C 0.98 . ?
C99 H99A 0.98 . ?
C99 H99B 0.98 . ?
C99 H99C 0.98 . ?
C100 H10A 0.98 . ?
C100 H10B 0.98 . ?
C100 H10C 0.98 . ?
C101 C106 1.404(3) . ?
C101 C102 1.414(3) . ?
C102 C103 1.387(3) . ?
C102 C107 1.523(3) . ?
C103 C104 1.386(3) . ?
C103 H103 0.95 . ?
C104 C105 1.378(3) . ?
C104 H104 0.95 . ?
C105 C106 1.397(3) . ?
C105 H105 0.95 . ?
C106 C110 1.520(3) . ?
C107 C108 1.531(3) . ?
C107 C109 1.533(3) . ?
C107 H107 1 . ?
C108 H10D 0.98 . ?
C108 H10E 0.98 . ?
C108 H10F 0.98 . ?
C109 H10G 0.98 . ?
C109 H10H 0.98 . ?
C109 H10I 0.98 . ?
C110 C112 1.534(3) . ?
C110 C111 1.535(3) . ?
C110 H110 1 . ?
C111 H11D 0.98 . ?
C111 H11E 0.98 . ?
C111 H11F 0.98 . ?
C112 H11G 0.98 . ?
C112 H11H 0.98 . ?
C112 H11I 0.98 . ?
